data_7034263
loop_
_publ_author_name
'Redshaw, Carl'
'Walton, Mark'
'Michiue, Kenji'
'Chao, Yimin'
'Walton, Alex'
'Elo, Pertti'
'Sumerin, Victor'
'Jiang, Chengying'
'Elsegood, Mark R. J.'

_publ_section_title
;
 Vanadyl calix[6]arene complexes: synthesis, structural studies and
 ethylene homo-(co-)polymerization capability.
;
_journal_issue 27
_journal_name_full 'Dalton transactions (Cambridge, England : 2003)'
_journal_page_first 12292
_journal_page_last 12303
_journal_paper_doi 10.1039/c5dt00376h
_journal_volume 44
_journal_year 2015
_chemical_formula_moiety 'C134 H163 Li N O14 V2 1-, C8 H12 N4 Li 1+, 8(C2 H3 N) '
_chemical_formula_sum 'C158 H199 Li2 N13 O14 V2'
_chemical_formula_weight 2620.06
_space_group_IT_number 15
_symmetry_cell_setting monoclinic
_symmetry_space_group_name_Hall '-C 2yc'
_symmetry_space_group_name_H-M 'C 1 2/c 1'
_atom_sites_solution_hydrogens 'geom except some OH coords freely refined'
_atom_sites_solution_primary direct
_atom_sites_solution_secondary difmap
_audit_creation_method SHELXL-97
_audit_update_record
;
2014-10-07 deposited with the CCDC.
2015-03-03 downloaded from the CCDC.
;
_cell_angle_alpha 90.00
_cell_angle_beta 90.0954(8)
_cell_angle_gamma 90.00
_cell_formula_units_Z 8
_cell_length_a 61.082(3)
_cell_length_b 20.4495(10)
_cell_length_c 25.7085(12)
_cell_measurement_reflns_used 27767
_cell_measurement_temperature 150(2)
_cell_measurement_theta_max 28.01
_cell_measurement_theta_min 2.24
_cell_volume 32112(3)
_computing_cell_refinement 'Bruker SAINT'
_computing_data_collection 'Bruker SMART'
_computing_data_reduction 'Bruker SAINT'
_computing_molecular_graphics 'Bruker SHELXTL'
_computing_publication_material 'Bruker SHELXTL and local programs'
_computing_structure_refinement 'Bruker SHELXTL'
_computing_structure_solution 'Bruker SHELXTL'
_diffrn_ambient_temperature 150(2)
_diffrn_measured_fraction_theta_full 1.000
_diffrn_measured_fraction_theta_max 1.000
_diffrn_measurement_device_type 'Bruker SMART 1000 CCD diffractometer'
_diffrn_measurement_method '\w rotation with narrow frames'
_diffrn_radiation_monochromator graphite
_diffrn_radiation_source 'fine-focus sealed tube'
_diffrn_radiation_type MoK\a
_diffrn_radiation_wavelength 0.71073
_diffrn_reflns_av_R_equivalents 0.0691
_diffrn_reflns_av_sigmaI/netI 0.0718
_diffrn_reflns_limit_h_max 72
_diffrn_reflns_limit_h_min -72
_diffrn_reflns_limit_k_max 24
_diffrn_reflns_limit_k_min -24
_diffrn_reflns_limit_l_max 30
_diffrn_reflns_limit_l_min -30
_diffrn_reflns_number 115060
_diffrn_reflns_theta_full 25.00
_diffrn_reflns_theta_max 25.00
_diffrn_reflns_theta_min 1.41
_diffrn_standards_decay_% 0
_diffrn_standards_number 0
_exptl_absorpt_coefficient_mu 0.176
_exptl_absorpt_correction_T_max 0.943
_exptl_absorpt_correction_T_min 0.914
_exptl_absorpt_correction_type multi-scan
_exptl_absorpt_process_details 'SADABS v2.08, Sheldrick, G.M., (2003)'
_exptl_crystal_colour 'dark green'
_exptl_crystal_density_diffrn 1.084
_exptl_crystal_density_method 'not measured'
_exptl_crystal_description block
_exptl_crystal_F_000 11216
_exptl_crystal_recrystallization_method 'Re-crystallisation from solvent: acetonitrile'
_exptl_crystal_size_max 0.52
_exptl_crystal_size_mid 0.45
_exptl_crystal_size_min 0.34
_refine_diff_density_max 1.184
_refine_diff_density_min -0.393
_refine_diff_density_rms 0.092
_refine_ls_extinction_method none
_refine_ls_goodness_of_fit_ref 1.110
_refine_ls_hydrogen_treatment mixed
_refine_ls_matrix_type full
_refine_ls_number_parameters 1883
_refine_ls_number_reflns 28282
_refine_ls_number_restraints 810
_refine_ls_restrained_S_all 1.110
_refine_ls_R_factor_all 0.1696
_refine_ls_R_factor_gt 0.1179
_refine_ls_shift/su_max 0.012
_refine_ls_shift/su_mean 0.001
_refine_ls_structure_factor_coef Fsqd
_refine_ls_weighting_details 'calc w=1/[\s^2^(Fo^2^)+(0.1545P)^2^+158.3760P] where P=(Fo^2^+2Fc^2^)/3'
_refine_ls_weighting_scheme calc
_refine_ls_wR_factor_gt 0.3130
_refine_ls_wR_factor_ref 0.3571
_reflns_number_gt 17140
_reflns_number_total 28282
_reflns_threshold_expression I>2\s(I)
_cod_data_source_file c5dt00376h2.cif
_cod_data_source_block 1.8MeCN
_cod_depositor_comments
;Adding full bibliography for 7034263--7034265.cif.

The following automatic conversions were performed:

data name '_iucr_refine_instruction_details' was replaced with
'_iucr_refine_instructions_details' as specified in the replacement
file 'data/replacement-values/replacement_tags.lst'.

Automatic conversion script
Id: cif_correct_tags 9268 2022-04-12 08:56:07Z antanas 
;
_cod_original_sg_symbol_H-M C2/c
_cod_database_code 7034263

loop_
_symmetry_equiv_pos_as_xyz
'x, y, z'
'-x, y, -z+1/2'
'x+1/2, y+1/2, z'
'-x+1/2, y+1/2, -z+1/2'
'-x, -y, -z'
'x, -y, z-1/2'
'-x+1/2, -y+1/2, -z'
'x+1/2, -y+1/2, z-1/2'

loop_
_atom_site_label
_atom_site_type_symbol
_atom_site_fract_x
_atom_site_fract_y
_atom_site_fract_z
_atom_site_U_iso_or_equiv
_atom_site_adp_type
_atom_site_occupancy
_atom_site_symmetry_multiplicity
_atom_site_calc_flag
_atom_site_refinement_flags
_atom_site_disorder_assembly
_atom_site_disorder_group
V1 V 0.140377(16) 0.68377(6) 0.00852(3) 0.0468(3) Uani 1 1 d . . .
V2 V 0.085031(15) 0.80211(6) 0.13841(3) 0.0489(3) Uani 1 1 d . . .
O1 O 0.16504(6) 0.6312(2) 0.01611(14) 0.0528(11) Uani 1 1 d . . .
O2 O 0.12342(6) 0.6215(2) 0.03765(14) 0.0508(10) Uani 1 1 d . . .
O3 O 0.06357(7) 0.7408(2) 0.12031(16) 0.0568(11) Uani 1 1 d . . .
O4 O 0.08154(7) 0.7758(2) 0.20912(15) 0.0564(11) Uani 1 1 d . . .
O5 O 0.11824(8) 0.7306(3) 0.24164(15) 0.0677(13) Uani 1 1 d D . .
H5 H 0.1078 0.7543 0.2317 0.102 Uiso 1 1 calc R . .
O6 O 0.14767(6) 0.6768(3) 0.17735(15) 0.0607(12) Uani 1 1 d D . .
H6 H 0.1379(10) 0.692(4) 0.198(3) 0.091 Uiso 1 1 d D . .
O7 O 0.15905(6) 0.7370(2) -0.03376(13) 0.0478(10) Uani 1 1 d . . .
O8 O 0.11993(6) 0.6879(2) -0.04560(14) 0.0478(10) Uani 1 1 d . . .
O9 O 0.08172(6) 0.8364(2) 0.07366(14) 0.0490(10) Uani 1 1 d . . .
O10 O 0.08347(6) 0.8862(2) 0.16568(14) 0.0527(11) Uani 1 1 d . . .
O11 O 0.13691(6) 0.9192(2) 0.06695(16) 0.0569(11) Uani 1 1 d . . .
H11 H 0.1452 0.8973 0.0475 0.085 Uiso 1 1 calc R . .
O12 O 0.16589(6) 0.8535(2) 0.00483(16) 0.0564(11) Uani 1 1 d . . .
H12 H 0.1659 0.8125 0.0052 0.085 Uiso 1 1 calc R . .
Li1 Li 0.14091(17) 0.7540(6) 0.1272(4) 0.059(3) Uani 1 1 d . . .
O13 O 0.13837(6) 0.7390(2) 0.05263(14) 0.0501(10) Uani 1 1 d . . .
O14 O 0.10976(6) 0.7747(2) 0.13474(13) 0.0569(12) Uani 1 1 d . . .
C1 C 0.16666(10) 0.5764(4) 0.0461(2) 0.0541(17) Uani 1 1 d . . .
C2 C 0.17805(10) 0.5827(4) 0.0944(2) 0.0586(18) Uani 1 1 d . . .
C3 C 0.18156(13) 0.5248(5) 0.1215(3) 0.074(2) Uani 1 1 d . . .
H3 H 0.1891 0.5276 0.1537 0.089 Uiso 1 1 calc R . .
C4 C 0.17504(15) 0.4647(4) 0.1054(3) 0.080(2) Uani 1 1 d . A .
C5 C 0.16269(13) 0.4620(4) 0.0598(3) 0.076(2) Uani 1 1 d . . .
H5A H 0.1573 0.4209 0.0481 0.091 Uiso 1 1 calc R . .
C6 C 0.15802(11) 0.5177(4) 0.0312(2) 0.0563(17) Uani 1 1 d . . .
C7 C 0.18054(17) 0.4027(6) 0.1373(4) 0.117(3) Uani 1 1 d DU . .
C8 C 0.1734(4) 0.3387(8) 0.1085(8) 0.148(8) Uani 0.617(16) 1 d PDU A 1
H8A H 0.1797 0.3006 0.1264 0.223 Uiso 0.617(16) 1 calc PR A 1
H8B H 0.1787 0.3399 0.0726 0.223 Uiso 0.617(16) 1 calc PR A 1
H8C H 0.1574 0.3354 0.1086 0.223 Uiso 0.617(16) 1 calc PR A 1
C9 C 0.1729(3) 0.4070(9) 0.1904(6) 0.114(6) Uani 0.617(16) 1 d PDU A 1
H9A H 0.1772 0.3676 0.2095 0.171 Uiso 0.617(16) 1 calc PR A 1
H9B H 0.1569 0.4107 0.1905 0.171 Uiso 0.617(16) 1 calc PR A 1
H9C H 0.1793 0.4456 0.2071 0.171 Uiso 0.617(16) 1 calc PR A 1
C10 C 0.2070(2) 0.3981(11) 0.1396(9) 0.139(8) Uani 0.617(16) 1 d PDU A 1
H10A H 0.2128 0.4352 0.1594 0.208 Uiso 0.617(16) 1 calc PR A 1
H10B H 0.2129 0.3992 0.1042 0.208 Uiso 0.617(16) 1 calc PR A 1
H10C H 0.2113 0.3572 0.1565 0.208 Uiso 0.617(16) 1 calc PR A 1
C8X C 0.1570(3) 0.3680(14) 0.1484(13) 0.130(10) Uani 0.383(16) 1 d PDU A 2
H8D H 0.1499 0.3572 0.1152 0.195 Uiso 0.383(16) 1 calc PR A 2
H8E H 0.1476 0.3980 0.1681 0.195 Uiso 0.383(16) 1 calc PR A 2
H8F H 0.1593 0.3279 0.1686 0.195 Uiso 0.383(16) 1 calc PR A 2
C9X C 0.1900(6) 0.4146(17) 0.1879(9) 0.160(12) Uani 0.383(16) 1 d PDU A 2
H9D H 0.1812 0.4469 0.2066 0.240 Uiso 0.383(16) 1 calc PR A 2
H9E H 0.2050 0.4312 0.1838 0.240 Uiso 0.383(16) 1 calc PR A 2
H9F H 0.1904 0.3736 0.2077 0.240 Uiso 0.383(16) 1 calc PR A 2
C10X C 0.1935(6) 0.3533(13) 0.1025(12) 0.136(10) Uani 0.383(16) 1 d PDU A 2
H10D H 0.1863 0.3495 0.0686 0.203 Uiso 0.383(16) 1 calc PR A 2
H10E H 0.1938 0.3104 0.1194 0.203 Uiso 0.383(16) 1 calc PR A 2
H10F H 0.2085 0.3691 0.0977 0.203 Uiso 0.383(16) 1 calc PR A 2
C11 C 0.14226(12) 0.5134(4) -0.0148(2) 0.0638(19) Uani 1 1 d . . .
H11A H 0.1450 0.5505 -0.0387 0.077 Uiso 1 1 calc R . .
H11B H 0.1450 0.4724 -0.0341 0.077 Uiso 1 1 calc R . .
C12 C 0.11065(10) 0.5694(3) 0.0282(2) 0.0505(15) Uani 1 1 d . . .
C13 C 0.11885(12) 0.5148(3) 0.0026(2) 0.0551(16) Uani 1 1 d . . .
C14 C 0.10500(14) 0.4619(4) -0.0050(3) 0.073(2) Uani 1 1 d . . .
H14 H 0.1107 0.4242 -0.0217 0.087 Uiso 1 1 calc R . .
C15 C 0.08326(15) 0.4613(4) 0.0104(3) 0.080(2) Uani 1 1 d . . .
C16 C 0.07549(13) 0.5179(4) 0.0353(3) 0.080(2) Uani 1 1 d . . .
H16 H 0.0605 0.5196 0.0453 0.096 Uiso 1 1 calc R . .
C17 C 0.08878(11) 0.5717(4) 0.0461(3) 0.0626(18) Uani 1 1 d . . .
C18 C 0.06800(17) 0.4044(5) -0.0002(4) 0.106(3) Uani 1 1 d U . .
C19 C 0.05291(17) 0.4234(6) -0.0463(5) 0.137(4) Uani 1 1 d U . .
H19A H 0.0436 0.3861 -0.0554 0.206 Uiso 1 1 calc R . .
H19B H 0.0619 0.4354 -0.0763 0.206 Uiso 1 1 calc R . .
H19C H 0.0437 0.4606 -0.0363 0.206 Uiso 1 1 calc R . .
C20 C 0.0557(3) 0.3849(8) 0.0471(7) 0.198(7) Uani 1 1 d U . .
H20A H 0.0660 0.3787 0.0760 0.297 Uiso 1 1 calc R . .
H20B H 0.0479 0.3439 0.0404 0.297 Uiso 1 1 calc R . .
H20C H 0.0452 0.4193 0.0561 0.297 Uiso 1 1 calc R . .
C21 C 0.0810(2) 0.3441(5) -0.0189(5) 0.138(4) Uani 1 1 d U . .
H21A H 0.0918 0.3319 0.0076 0.207 Uiso 1 1 calc R . .
H21B H 0.0885 0.3546 -0.0515 0.207 Uiso 1 1 calc R . .
H21C H 0.0709 0.3075 -0.0246 0.207 Uiso 1 1 calc R . .
C22 C 0.08065(11) 0.6316(4) 0.0727(3) 0.0676(19) Uani 1 1 d . . .
H22A H 0.0712 0.6554 0.0478 0.081 Uiso 1 1 calc R . .
H22B H 0.0935 0.6599 0.0797 0.081 Uiso 1 1 calc R . .
C23 C 0.05950(10) 0.6831(4) 0.1439(3) 0.0621(18) Uani 1 1 d . . .
C24 C 0.06789(10) 0.6249(4) 0.1237(3) 0.0607(18) Uani 1 1 d . . .
C25 C 0.06424(10) 0.5675(4) 0.1493(3) 0.070(2) Uani 1 1 d . . .
H25 H 0.0700 0.5281 0.1351 0.084 Uiso 1 1 calc R . .
C26 C 0.05225(12) 0.5643(5) 0.1962(3) 0.081(2) Uani 1 1 d . B .
C27 C 0.04307(12) 0.6225(5) 0.2128(4) 0.080(2) Uani 1 1 d . . .
H27 H 0.0340 0.6216 0.2427 0.096 Uiso 1 1 calc R . .
C28 C 0.04631(11) 0.6806(4) 0.1889(3) 0.070(2) Uani 1 1 d . . .
C29 C 0.04860(13) 0.5000(5) 0.2246(4) 0.091(2) Uani 1 1 d DU . .
C30 C 0.0245(2) 0.4871(12) 0.2275(10) 0.117(7) Uani 0.567(18) 1 d PDU B 1
H30A H 0.0221 0.4413 0.2371 0.175 Uiso 0.567(18) 1 calc PR B 1
H30B H 0.0178 0.4959 0.1936 0.175 Uiso 0.567(18) 1 calc PR B 1
H30C H 0.0180 0.5157 0.2539 0.175 Uiso 0.567(18) 1 calc PR B 1
C31 C 0.0592(4) 0.4425(9) 0.1943(8) 0.118(7) Uani 0.567(18) 1 d PDU B 1
H31A H 0.0748 0.4520 0.1885 0.177 Uiso 0.567(18) 1 calc PR B 1
H31B H 0.0518 0.4371 0.1608 0.177 Uiso 0.567(18) 1 calc PR B 1
H31C H 0.0578 0.4022 0.2146 0.177 Uiso 0.567(18) 1 calc PR B 1
C32 C 0.0596(4) 0.5048(10) 0.2752(7) 0.115(7) Uani 0.567(18) 1 d PDU B 1
H32A H 0.0567 0.5479 0.2904 0.172 Uiso 0.567(18) 1 calc PR B 1
H32B H 0.0754 0.4989 0.2706 0.172 Uiso 0.567(18) 1 calc PR B 1
H32C H 0.0539 0.4708 0.2984 0.172 Uiso 0.567(18) 1 calc PR B 1
C30X C 0.0324(4) 0.4557(13) 0.1991(10) 0.114(8) Uani 0.433(18) 1 d PDU B 2
H30D H 0.0308 0.4157 0.2197 0.172 Uiso 0.433(18) 1 calc PR B 2
H30E H 0.0375 0.4445 0.1641 0.172 Uiso 0.433(18) 1 calc PR B 2
H30F H 0.0182 0.4779 0.1967 0.172 Uiso 0.433(18) 1 calc PR B 2
C31X C 0.0700(3) 0.4606(13) 0.2348(12) 0.122(10) Uani 0.433(18) 1 d PDU B 2
H31D H 0.0807 0.4887 0.2523 0.182 Uiso 0.433(18) 1 calc PR B 2
H31E H 0.0760 0.4454 0.2016 0.182 Uiso 0.433(18) 1 calc PR B 2
H31F H 0.0667 0.4228 0.2569 0.182 Uiso 0.433(18) 1 calc PR B 2
C32X C 0.0404(4) 0.5084(12) 0.2815(7) 0.109(8) Uani 0.433(18) 1 d PDU B 2
H32D H 0.0502 0.5384 0.3002 0.164 Uiso 0.433(18) 1 calc PR B 2
H32E H 0.0403 0.4658 0.2990 0.164 Uiso 0.433(18) 1 calc PR B 2
H32F H 0.0255 0.5264 0.2812 0.164 Uiso 0.433(18) 1 calc PR B 2
C33 C 0.03527(13) 0.7425(4) 0.2075(3) 0.083(2) Uani 1 1 d . . .
H33A H 0.0341 0.7730 0.1777 0.099 Uiso 1 1 calc R . .
H33B H 0.0202 0.7314 0.2187 0.099 Uiso 1 1 calc R . .
C34 C 0.06828(13) 0.7961(4) 0.2494(2) 0.0639(19) Uani 1 1 d . . .
C35 C 0.04641(14) 0.7774(4) 0.2512(3) 0.082(3) Uani 1 1 d . . .
C36 C 0.03480(17) 0.7947(5) 0.2955(4) 0.098(3) Uani 1 1 d . . .
H36 H 0.0198 0.7823 0.2967 0.118 Uiso 1 1 calc R . .
C37 C 0.04244(19) 0.8260(6) 0.3353(4) 0.103(4) Uani 1 1 d . C .
C38 C 0.0642(2) 0.8471(4) 0.3330(3) 0.096(3) Uani 1 1 d . . .
H38 H 0.0701 0.8720 0.3609 0.116 Uiso 1 1 calc R . .
C39 C 0.07789(15) 0.8315(4) 0.2887(3) 0.075(2) Uani 1 1 d . . .
C40 C 0.02881(16) 0.8378(6) 0.3855(3) 0.110(3) Uani 1 1 d DU . .
C41 C 0.00417(17) 0.8194(7) 0.3765(4) 0.082(4) Uani 0.654(16) 1 d PDU C 1
H41A H 0.0029 0.7722 0.3703 0.123 Uiso 0.654(16) 1 calc PR C 1
H41B H -0.0015 0.8432 0.3463 0.123 Uiso 0.654(16) 1 calc PR C 1
H41C H -0.0043 0.8312 0.4074 0.123 Uiso 0.654(16) 1 calc PR C 1
C42 C 0.0270(3) 0.9075(8) 0.3974(6) 0.107(5) Uani 0.654(16) 1 d PDU C 1
H42A H 0.0204 0.9304 0.3679 0.160 Uiso 0.654(16) 1 calc PR C 1
H42B H 0.0417 0.9254 0.4041 0.160 Uiso 0.654(16) 1 calc PR C 1
H42C H 0.0179 0.9134 0.4284 0.160 Uiso 0.654(16) 1 calc PR C 1
C43 C 0.0395(3) 0.8019(8) 0.4290(7) 0.075(5) Uani 0.654(16) 1 d PDU C 1
H43A H 0.0420 0.7564 0.4187 0.113 Uiso 0.654(16) 1 calc PR C 1
H43B H 0.0299 0.8030 0.4596 0.113 Uiso 0.654(16) 1 calc PR C 1
H43C H 0.0535 0.8226 0.4374 0.113 Uiso 0.654(16) 1 calc PR C 1
C41X C 0.0123(5) 0.8879(15) 0.3767(13) 0.122(10) Uani 0.346(16) 1 d PDU C 2
H41D H -0.0010 0.8676 0.3625 0.183 Uiso 0.346(16) 1 calc PR C 2
H41E H 0.0178 0.9202 0.3519 0.183 Uiso 0.346(16) 1 calc PR C 2
H41F H 0.0088 0.9096 0.4096 0.183 Uiso 0.346(16) 1 calc PR C 2
C42X C 0.0449(3) 0.8893(12) 0.4126(9) 0.110(7) Uani 0.346(16) 1 d PDU C 2
H42D H 0.0597 0.8709 0.4142 0.165 Uiso 0.346(16) 1 calc PR C 2
H42E H 0.0397 0.8986 0.4478 0.165 Uiso 0.346(16) 1 calc PR C 2
H42F H 0.0451 0.9298 0.3922 0.165 Uiso 0.346(16) 1 calc PR C 2
C43X C 0.0339(5) 0.7874(15) 0.4258(12) 0.079(8) Uani 0.346(16) 1 d PDU C 2
H43D H 0.0281 0.7449 0.4147 0.118 Uiso 0.346(16) 1 calc PR C 2
H43E H 0.0272 0.8000 0.4589 0.118 Uiso 0.346(16) 1 calc PR C 2
H43F H 0.0498 0.7841 0.4303 0.118 Uiso 0.346(16) 1 calc PR C 2
C44 C 0.10106(17) 0.8537(4) 0.2870(3) 0.086(3) Uani 1 1 d . . .
H44A H 0.1020 0.8972 0.3037 0.103 Uiso 1 1 calc R . .
H44B H 0.1054 0.8590 0.2502 0.103 Uiso 1 1 calc R . .
C45 C 0.12509(12) 0.7505(4) 0.2910(2) 0.0625(19) Uani 1 1 d . . .
C46 C 0.11738(14) 0.8080(4) 0.3136(2) 0.073(2) Uani 1 1 d . . .
C47 C 0.12515(16) 0.8230(5) 0.3642(3) 0.090(3) Uani 1 1 d . . .
H47 H 0.1200 0.8616 0.3808 0.108 Uiso 1 1 calc R . .
C48 C 0.13964(16) 0.7843(6) 0.3896(3) 0.095(3) Uani 1 1 d . . .
C49 C 0.14687(12) 0.7279(5) 0.3653(3) 0.082(3) Uani 1 1 d . . .
H49 H 0.1570 0.7004 0.3830 0.099 Uiso 1 1 calc R . .
C50 C 0.13985(11) 0.7098(4) 0.3153(2) 0.064(2) Uani 1 1 d . . .
C51 C 0.14850(18) 0.8028(7) 0.4442(3) 0.123(4) Uani 1 1 d U . .
C52 C 0.1373(2) 0.8680(7) 0.4652(4) 0.145(4) Uani 1 1 d U . .
H52A H 0.1217 0.8603 0.4709 0.217 Uiso 1 1 calc R . .
H52B H 0.1392 0.9031 0.4396 0.217 Uiso 1 1 calc R . .
H52C H 0.1442 0.8809 0.4981 0.217 Uiso 1 1 calc R . .
C53 C 0.1426(2) 0.7507(8) 0.4817(3) 0.158(5) Uani 1 1 d U . .
H53A H 0.1510 0.7110 0.4738 0.237 Uiso 1 1 calc R . .
H53B H 0.1269 0.7412 0.4791 0.237 Uiso 1 1 calc R . .
H53C H 0.1461 0.7653 0.5171 0.237 Uiso 1 1 calc R . .
C54 C 0.17206(17) 0.8206(7) 0.4392(4) 0.134(4) Uani 1 1 d U . .
H54A H 0.1774 0.8383 0.4723 0.202 Uiso 1 1 calc R . .
H54B H 0.1738 0.8536 0.4118 0.202 Uiso 1 1 calc R . .
H54C H 0.1805 0.7815 0.4301 0.202 Uiso 1 1 calc R . .
C55 C 0.14699(11) 0.6466(4) 0.2900(3) 0.068(2) Uani 1 1 d . . .
H55A H 0.1348 0.6307 0.2680 0.081 Uiso 1 1 calc R . .
H55B H 0.1493 0.6139 0.3178 0.081 Uiso 1 1 calc R . .
C56 C 0.16699(10) 0.6602(4) 0.2031(2) 0.0582(17) Uani 1 1 d . . .
C57 C 0.16762(10) 0.6488(4) 0.2566(2) 0.067(2) Uani 1 1 d . . .
C58 C 0.18737(11) 0.6342(5) 0.2800(3) 0.078(2) Uani 1 1 d . . .
H58 H 0.1877 0.6273 0.3166 0.094 Uiso 1 1 calc R . .
C59 C 0.20681(11) 0.6291(5) 0.2521(3) 0.081(3) Uani 1 1 d . . .
C60 C 0.20540(11) 0.6378(4) 0.1984(3) 0.075(2) Uani 1 1 d . . .
H60 H 0.2183 0.6339 0.1782 0.090 Uiso 1 1 calc R . .
C61 C 0.18566(10) 0.6521(4) 0.1730(2) 0.0618(18) Uani 1 1 d . . .
C62 C 0.22822(12) 0.6144(6) 0.2805(4) 0.106(3) Uani 1 1 d U . .
C63 C 0.23467(19) 0.6785(7) 0.3119(5) 0.158(4) Uani 1 1 d U . .
H63A H 0.2224 0.6915 0.3343 0.236 Uiso 1 1 calc R . .
H63B H 0.2379 0.7139 0.2874 0.236 Uiso 1 1 calc R . .
H63C H 0.2476 0.6697 0.3334 0.236 Uiso 1 1 calc R . .
C64 C 0.22521(15) 0.5614(7) 0.3184(5) 0.135(4) Uani 1 1 d U . .
H64A H 0.2174 0.5250 0.3019 0.202 Uiso 1 1 calc R . .
H64B H 0.2167 0.5775 0.3480 0.202 Uiso 1 1 calc R . .
H64C H 0.2395 0.5462 0.3306 0.202 Uiso 1 1 calc R . .
C65 C 0.24626(13) 0.6018(9) 0.2426(5) 0.172(6) Uani 1 1 d U . .
H65A H 0.2602 0.5986 0.2612 0.258 Uiso 1 1 calc R . .
H65B H 0.2470 0.6378 0.2175 0.258 Uiso 1 1 calc R . .
H65C H 0.2434 0.5608 0.2241 0.258 Uiso 1 1 calc R . .
C66 C 0.18461(10) 0.6491(4) 0.1141(2) 0.0621(19) Uani 1 1 d . . .
H66A H 0.1739 0.6820 0.1014 0.074 Uiso 1 1 calc R . .
H66B H 0.1991 0.6606 0.0997 0.074 Uiso 1 1 calc R . .
C67 C 0.17542(9) 0.7243(3) -0.0682(2) 0.0481(14) Uani 1 1 d . . .
C68 C 0.19699(10) 0.7348(3) -0.0529(2) 0.0501(15) Uani 1 1 d . . .
C69 C 0.21399(10) 0.7248(3) -0.0887(2) 0.0558(16) Uani 1 1 d . . .
H69 H 0.2287 0.7318 -0.0781 0.067 Uiso 1 1 calc R . .
C70 C 0.20972(11) 0.7047(3) -0.1396(2) 0.0579(17) Uani 1 1 d . . .
C71 C 0.18793(10) 0.6939(3) -0.1533(2) 0.0574(17) Uani 1 1 d . . .
H71 H 0.1848 0.6797 -0.1877 0.069 Uiso 1 1 calc R . .
C72 C 0.17054(10) 0.7030(3) -0.1191(2) 0.0534(16) Uani 1 1 d . . .
C73 C 0.22824(12) 0.6932(4) -0.1789(3) 0.070(2) Uani 1 1 d . . .
C74 C 0.23079(18) 0.6193(5) -0.1880(4) 0.112(4) Uani 1 1 d . . .
H74A H 0.2412 0.6117 -0.2163 0.168 Uiso 1 1 calc R . .
H74B H 0.2166 0.6004 -0.1973 0.168 Uiso 1 1 calc R . .
H74C H 0.2362 0.5985 -0.1561 0.168 Uiso 1 1 calc R . .
C75 C 0.24988(12) 0.7215(5) -0.1606(3) 0.093(3) Uani 1 1 d . . .
H75A H 0.2484 0.7688 -0.1560 0.140 Uiso 1 1 calc R . .
H75B H 0.2612 0.7126 -0.1866 0.140 Uiso 1 1 calc R . .
H75C H 0.2540 0.7013 -0.1275 0.140 Uiso 1 1 calc R . .
C76 C 0.22283(13) 0.7253(5) -0.2308(2) 0.081(2) Uani 1 1 d . . .
H76A H 0.2229 0.7729 -0.2266 0.121 Uiso 1 1 calc R . .
H76B H 0.2083 0.7110 -0.2424 0.121 Uiso 1 1 calc R . .
H76C H 0.2338 0.7126 -0.2566 0.121 Uiso 1 1 calc R . .
C77 C 0.14736(10) 0.6884(4) -0.1353(2) 0.0567(17) Uani 1 1 d . . .
H77A H 0.1426 0.6479 -0.1175 0.068 Uiso 1 1 calc R . .
H77B H 0.1473 0.6795 -0.1732 0.068 Uiso 1 1 calc R . .
C78 C 0.11756(9) 0.7383(3) -0.0795(2) 0.0458(14) Uani 1 1 d . . .
C79 C 0.13053(10) 0.7418(3) -0.1242(2) 0.0486(15) Uani 1 1 d . . .
C80 C 0.12754(10) 0.7946(3) -0.1577(2) 0.0541(16) Uani 1 1 d . . .
H80 H 0.1365 0.7976 -0.1878 0.065 Uiso 1 1 calc R . .
C81 C 0.11212(10) 0.8429(3) -0.1492(2) 0.0550(16) Uani 1 1 d . . .
C82 C 0.09917(10) 0.8369(3) -0.1048(2) 0.0488(15) Uani 1 1 d . . .
H82 H 0.0884 0.8692 -0.0979 0.059 Uiso 1 1 calc R . .
C83 C 0.10159(9) 0.7850(3) -0.0704(2) 0.0467(14) Uani 1 1 d . . .
C84 C 0.10987(12) 0.9001(4) -0.1870(3) 0.0656(19) Uani 1 1 d . . .
C85 C 0.08938(15) 0.9404(5) -0.1774(4) 0.109(4) Uani 1 1 d . . .
H85A H 0.0892 0.9552 -0.1412 0.163 Uiso 1 1 calc R . .
H85B H 0.0764 0.9136 -0.1843 0.163 Uiso 1 1 calc R . .
H85C H 0.0893 0.9784 -0.2006 0.163 Uiso 1 1 calc R . .
C86 C 0.12986(18) 0.9432(5) -0.1836(4) 0.112(3) Uani 1 1 d . . .
H86A H 0.1319 0.9575 -0.1475 0.167 Uiso 1 1 calc R . .
H86B H 0.1279 0.9815 -0.2060 0.167 Uiso 1 1 calc R . .
H86C H 0.1428 0.9186 -0.1950 0.167 Uiso 1 1 calc R . .
C87 C 0.10763(18) 0.8747(5) -0.2429(3) 0.104(3) Uani 1 1 d . . .
H87A H 0.1044 0.9113 -0.2663 0.157 Uiso 1 1 calc R . .
H87B H 0.0957 0.8426 -0.2446 0.157 Uiso 1 1 calc R . .
H87C H 0.1214 0.8539 -0.2535 0.157 Uiso 1 1 calc R . .
C88 C 0.08816(10) 0.7768(4) -0.0206(2) 0.0565(17) Uani 1 1 d . . .
H88A H 0.0830 0.7310 -0.0194 0.068 Uiso 1 1 calc R . .
H88B H 0.0983 0.7827 0.0092 0.068 Uiso 1 1 calc R . .
C89 C 0.06608(9) 0.8483(3) 0.0379(2) 0.0452(14) Uani 1 1 d . . .
C90 C 0.06864(9) 0.8201(3) -0.0113(2) 0.0506(15) Uani 1 1 d . . .
C91 C 0.05226(10) 0.8305(3) -0.0479(2) 0.0549(16) Uani 1 1 d . . .
H91 H 0.0534 0.8096 -0.0808 0.066 Uiso 1 1 calc R . .
C92 C 0.03431(9) 0.8702(3) -0.0383(2) 0.0524(15) Uani 1 1 d . . .
C93 C 0.03249(9) 0.8984(3) 0.0106(2) 0.0491(15) Uani 1 1 d . . .
H93 H 0.0203 0.9257 0.0178 0.059 Uiso 1 1 calc R . .
C94 C 0.04808(9) 0.8877(3) 0.0497(2) 0.0452(14) Uani 1 1 d . . .
C95 C 0.01703(10) 0.8803(4) -0.0811(3) 0.0636(19) Uani 1 1 d . . .
C96 C 0.00545(14) 0.8143(4) -0.0914(4) 0.090(3) Uani 1 1 d . . .
H96A H -0.0017 0.7994 -0.0595 0.135 Uiso 1 1 calc R . .
H96B H 0.0163 0.7818 -0.1024 0.135 Uiso 1 1 calc R . .
H96C H -0.0055 0.8199 -0.1189 0.135 Uiso 1 1 calc R . .
C97 C -0.00019(10) 0.9308(4) -0.0658(3) 0.068(2) Uani 1 1 d . . .
H97A H -0.0079 0.9158 -0.0346 0.102 Uiso 1 1 calc R . .
H97B H -0.0107 0.9362 -0.0944 0.102 Uiso 1 1 calc R . .
H97C H 0.0070 0.9727 -0.0586 0.102 Uiso 1 1 calc R . .
C98 C 0.02842(12) 0.9045(5) -0.1312(3) 0.086(3) Uani 1 1 d . . .
H98A H 0.0173 0.9136 -0.1579 0.130 Uiso 1 1 calc R . .
H98B H 0.0385 0.8708 -0.1439 0.130 Uiso 1 1 calc R . .
H98C H 0.0366 0.9446 -0.1237 0.130 Uiso 1 1 calc R . .
C99 C 0.04570(9) 0.9193(3) 0.1030(2) 0.0486(15) Uani 1 1 d . . .
H99A H 0.0452 0.8846 0.1299 0.058 Uiso 1 1 calc R . .
H99B H 0.0317 0.9435 0.1044 0.058 Uiso 1 1 calc R . .
C100 C 0.08337(9) 0.9444(3) 0.1415(2) 0.0443(14) Uani 1 1 d . . .
C101 C 0.06445(9) 0.9662(3) 0.1154(2) 0.0459(14) Uani 1 1 d . . .
C102 C 0.06334(9) 1.0300(4) 0.0996(2) 0.0522(16) Uani 1 1 d . . .
H102 H 0.0504 1.0447 0.0828 0.063 Uiso 1 1 calc R . .
C103 C 0.08050(9) 1.0750(3) 0.1069(2) 0.0498(15) Uani 1 1 d . D .
C104 C 0.09990(9) 1.0486(4) 0.1282(2) 0.0503(16) Uani 1 1 d . . .
H104 H 0.1123 1.0763 0.1315 0.060 Uiso 1 1 calc R . .
C105 C 0.10170(9) 0.9852(3) 0.14411(19) 0.0451(14) Uani 1 1 d . . .
C106 C 0.07807(10) 1.1473(4) 0.0937(2) 0.0586(17) Uani 1 1 d DU . .
C107 C 0.0622(2) 1.1751(6) 0.1349(5) 0.075(4) Uani 0.632(11) 1 d PDU D 1
H10G H 0.0599 1.2219 0.1284 0.113 Uiso 0.632(11) 1 calc PR D 1
H10H H 0.0685 1.1691 0.1696 0.113 Uiso 0.632(11) 1 calc PR D 1
H10I H 0.0482 1.1521 0.1327 0.113 Uiso 0.632(11) 1 calc PR D 1
C108 C 0.0692(2) 1.1564(7) 0.0392(4) 0.086(4) Uani 0.632(11) 1 d PDU D 1
H10J H 0.0677 1.2032 0.0317 0.129 Uiso 0.632(11) 1 calc PR D 1
H10K H 0.0548 1.1354 0.0365 0.129 Uiso 0.632(11) 1 calc PR D 1
H10L H 0.0792 1.1365 0.0142 0.129 Uiso 0.632(11) 1 calc PR D 1
C109 C 0.10017(18) 1.1839(6) 0.0989(5) 0.075(4) Uani 0.632(11) 1 d PDU D 1
H10M H 0.0981 1.2301 0.0901 0.113 Uiso 0.632(11) 1 calc PR D 1
H10N H 0.1109 1.1645 0.0751 0.113 Uiso 0.632(11) 1 calc PR D 1
H10O H 0.1055 1.1803 0.1347 0.113 Uiso 0.632(11) 1 calc PR D 1
C10A C 0.0824(4) 1.1903(10) 0.1416(7) 0.086(7) Uani 0.368(11) 1 d PDU D 2
H10P H 0.0807 1.2364 0.1321 0.129 Uiso 0.368(11) 1 calc PR D 2
H10Q H 0.0974 1.1826 0.1542 0.129 Uiso 0.368(11) 1 calc PR D 2
H10R H 0.0720 1.1792 0.1690 0.129 Uiso 0.368(11) 1 calc PR D 2
C10B C 0.0550(3) 1.1716(11) 0.0746(8) 0.071(6) Uani 0.368(11) 1 d PDU D 2
H10S H 0.0556 1.2186 0.0675 0.106 Uiso 0.368(11) 1 calc PR D 2
H10T H 0.0441 1.1630 0.1016 0.106 Uiso 0.368(11) 1 calc PR D 2
H10U H 0.0509 1.1481 0.0428 0.106 Uiso 0.368(11) 1 calc PR D 2
C10C C 0.0934(4) 1.1662(14) 0.0473(8) 0.098(8) Uani 0.368(11) 1 d PDU D 2
H10V H 0.0916 1.2127 0.0392 0.147 Uiso 0.368(11) 1 calc PR D 2
H10W H 0.0896 1.1400 0.0167 0.147 Uiso 0.368(11) 1 calc PR D 2
H10X H 0.1087 1.1577 0.0570 0.147 Uiso 0.368(11) 1 calc PR D 2
C110 C 0.12317(9) 0.9578(4) 0.1651(2) 0.0512(15) Uani 1 1 d . . .
H11C H 0.1240 0.9657 0.2030 0.061 Uiso 1 1 calc R . .
H11D H 0.1236 0.9100 0.1592 0.061 Uiso 1 1 calc R . .
C111 C 0.14835(9) 0.9706(3) 0.0878(2) 0.0481(14) Uani 1 1 d . . .
C112 C 0.14249(9) 0.9896(3) 0.1386(2) 0.0476(14) Uani 1 1 d . . .
C113 C 0.15403(9) 1.0390(3) 0.1620(2) 0.0529(15) Uani 1 1 d . . .
H113 H 0.1504 1.0505 0.1968 0.064 Uiso 1 1 calc R . .
C114 C 0.17073(10) 1.0731(3) 0.1374(3) 0.0553(16) Uani 1 1 d . . .
C115 C 0.17557(10) 1.0551(3) 0.0862(2) 0.0541(16) Uani 1 1 d . . .
H115 H 0.1867 1.0779 0.0679 0.065 Uiso 1 1 calc R . .
C116 C 0.16439(9) 1.0043(3) 0.0611(2) 0.0513(15) Uani 1 1 d . . .
C117 C 0.18299(12) 1.1275(4) 0.1664(3) 0.077(2) Uani 1 1 d . . .
C118 C 0.19317(18) 1.0988(6) 0.2156(4) 0.124(4) Uani 1 1 d . . .
H11E H 0.2018 1.0600 0.2066 0.186 Uiso 1 1 calc R . .
H11F H 0.1815 1.0866 0.2400 0.186 Uiso 1 1 calc R . .
H11G H 0.2027 1.1314 0.2318 0.186 Uiso 1 1 calc R . .
C119 C 0.20102(15) 1.1582(5) 0.1330(4) 0.105(3) Uani 1 1 d . . .
H11H H 0.1946 1.1759 0.1010 0.157 Uiso 1 1 calc R . .
H11I H 0.2119 1.1249 0.1241 0.157 Uiso 1 1 calc R . .
H11J H 0.2081 1.1936 0.1524 0.157 Uiso 1 1 calc R . .
C120 C 0.16716(16) 1.1809(5) 0.1832(5) 0.121(4) Uani 1 1 d . . .
H12A H 0.1752 1.2152 0.2018 0.181 Uiso 1 1 calc R . .
H12B H 0.1560 1.1623 0.2062 0.181 Uiso 1 1 calc R . .
H12C H 0.1601 1.1998 0.1525 0.181 Uiso 1 1 calc R . .
C121 C 0.17072(10) 0.9886(3) 0.0048(2) 0.0549(16) Uani 1 1 d . . .
H12D H 0.1580 0.9687 -0.0131 0.066 Uiso 1 1 calc R . .
H12E H 0.1744 1.0297 -0.0134 0.066 Uiso 1 1 calc R . .
C122 C 0.18699(9) 0.8756(4) 0.0024(2) 0.0510(16) Uani 1 1 d . . .
C123 C 0.18994(9) 0.9425(4) 0.0014(2) 0.0519(16) Uani 1 1 d . . .
C124 C 0.21099(10) 0.9673(4) -0.0032(2) 0.0544(16) Uani 1 1 d . . .
H124 H 0.2129 1.0133 -0.0052 0.065 Uiso 1 1 calc R . .
C125 C 0.22954(10) 0.9267(4) -0.0049(2) 0.0544(16) Uani 1 1 d . . .
C126 C 0.22593(10) 0.8608(4) -0.0020(2) 0.0563(17) Uani 1 1 d . . .
H126 H 0.2383 0.8326 -0.0022 0.068 Uiso 1 1 calc R . .
C127 C 0.20499(10) 0.8321(4) 0.0014(2) 0.0537(17) Uani 1 1 d . . .
C128 C 0.25228(11) 0.9563(5) -0.0120(3) 0.080(2) Uani 1 1 d . . .
C129 C 0.25644(15) 1.0085(5) 0.0306(6) 0.127(4) Uani 1 1 d . . .
H12F H 0.2708 1.0285 0.0253 0.191 Uiso 1 1 calc R . .
H12G H 0.2560 0.9877 0.0650 0.191 Uiso 1 1 calc R . .
H12H H 0.2451 1.0423 0.0286 0.191 Uiso 1 1 calc R . .
C130 C 0.27051(12) 0.9067(5) -0.0080(4) 0.093(3) Uani 1 1 d . . .
H13A H 0.2683 0.8724 -0.0341 0.139 Uiso 1 1 calc R . .
H13B H 0.2705 0.8872 0.0268 0.139 Uiso 1 1 calc R . .
H13C H 0.2846 0.9283 -0.0142 0.139 Uiso 1 1 calc R . .
C131 C 0.25349(17) 0.9874(9) -0.0662(5) 0.172(7) Uani 1 1 d . . .
H13D H 0.2689 0.9924 -0.0764 0.258 Uiso 1 1 calc R . .
H13E H 0.2464 1.0305 -0.0654 0.258 Uiso 1 1 calc R . .
H13F H 0.2460 0.9593 -0.0914 0.258 Uiso 1 1 calc R . .
C132 C 0.20218(10) 0.7599(3) 0.0009(2) 0.0516(15) Uani 1 1 d . . .
H13G H 0.1902 0.7477 0.0249 0.062 Uiso 1 1 calc R . .
H13H H 0.2158 0.7390 0.0137 0.062 Uiso 1 1 calc R . .
N1 N 0.16669(11) 0.8162(4) 0.1376(3) 0.0788(18) Uani 1 1 d DU . .
C133 C 0.18105(13) 0.8530(4) 0.1372(3) 0.075(2) Uani 1 1 d DU . .
C134 C 0.19897(12) 0.9005(4) 0.1370(3) 0.078(2) Uani 1 1 d DU . .
H13I H 0.2087 0.8914 0.1076 0.117 Uiso 1 1 calc R . .
H13J H 0.2072 0.8971 0.1696 0.117 Uiso 1 1 calc R . .
H13K H 0.1930 0.9447 0.1336 0.117 Uiso 1 1 calc R . .
Li2 Li 0.1245(2) 0.4939(9) 0.3222(5) 0.087(3) Uani 1 1 d U . .
N2 N 0.10471(13) 0.4279(5) 0.3538(3) 0.111(3) Uani 1 1 d DU . .
C135 C 0.09067(16) 0.4073(6) 0.3779(4) 0.113(3) Uani 1 1 d DU . .
C136 C 0.07217(19) 0.3835(9) 0.4073(5) 0.184(7) Uani 1 1 d DU . .
H13L H 0.0627 0.3575 0.3845 0.276 Uiso 1 1 calc R . .
H13M H 0.0639 0.4206 0.4212 0.276 Uiso 1 1 calc R . .
H13N H 0.0774 0.3561 0.4360 0.276 Uiso 1 1 calc R . .
N3 N 0.12541(13) 0.5001(4) 0.2442(2) 0.098(2) Uani 1 1 d DU . .
C137 C 0.12469(13) 0.5143(5) 0.2013(3) 0.083(2) Uani 1 1 d DU . .
C138 C 0.12314(13) 0.5326(5) 0.1477(2) 0.091(3) Uani 1 1 d DU . .
H13O H 0.1124 0.5678 0.1439 0.136 Uiso 1 1 calc R . .
H13P H 0.1185 0.4947 0.1271 0.136 Uiso 1 1 calc R . .
H13Q H 0.1375 0.5478 0.1356 0.136 Uiso 1 1 calc R . .
N4 N 0.10543(13) 0.5734(5) 0.3422(3) 0.095(2) Uani 1 1 d DU . .
C139 C 0.09303(16) 0.6157(5) 0.3391(3) 0.095(3) Uani 1 1 d DU . .
C140 C 0.07763(18) 0.6684(6) 0.3329(4) 0.124(4) Uani 1 1 d DU . .
H14A H 0.0734 0.6720 0.2963 0.185 Uiso 1 1 calc R . .
H14B H 0.0844 0.7094 0.3443 0.185 Uiso 1 1 calc R . .
H14C H 0.0646 0.6597 0.3541 0.185 Uiso 1 1 calc R . .
N5 N 0.15529(10) 0.4842(3) 0.3502(2) 0.0756(17) Uani 1 1 d DU . .
C141 C 0.17028(11) 0.4734(4) 0.3759(3) 0.0654(18) Uani 1 1 d DU . .
C142 C 0.18847(11) 0.4591(4) 0.4095(3) 0.070(2) Uani 1 1 d DU . .
H14D H 0.1848 0.4216 0.4317 0.105 Uiso 1 1 calc R . .
H14E H 0.1916 0.4972 0.4314 0.105 Uiso 1 1 calc R . .
H14F H 0.2014 0.4487 0.3885 0.105 Uiso 1 1 calc R . .
N6 N 0.0443(2) 0.9711(7) 0.2455(4) 0.156(4) Uani 1 1 d DU . .
C143 C 0.0306(2) 1.0054(10) 0.2251(4) 0.228(9) Uani 1 1 d DU . .
C144 C 0.0249(3) 1.0686(12) 0.2105(7) 0.365(18) Uani 1 1 d DU . .
H14G H 0.0244 1.0966 0.2414 0.548 Uiso 1 1 calc R . .
H14H H 0.0106 1.0681 0.1936 0.548 Uiso 1 1 calc R . .
H14I H 0.0359 1.0858 0.1862 0.548 Uiso 1 1 calc R . .
N7 N 0.0152(3) 0.6368(9) 0.3510(6) 0.201(7) Uani 1 1 d DU . .
C145 C 0.0063(2) 0.5955(9) 0.3740(6) 0.152(6) Uani 1 1 d DU . .
C146 C -0.0037(3) 0.5461(10) 0.4034(6) 0.203(8) Uani 1 1 d DU . .
H14J H 0.0041 0.5047 0.3979 0.304 Uiso 1 1 calc R . .
H14K H -0.0189 0.5413 0.3925 0.304 Uiso 1 1 calc R . .
H14L H -0.0031 0.5577 0.4404 0.304 Uiso 1 1 calc R . .
N8 N 0.1886(2) 0.6230(7) 0.4353(5) 0.171(5) Uani 1 1 d DU . .
C147 C 0.2029(2) 0.6519(7) 0.4556(5) 0.145(5) Uani 1 1 d DU . .
C148 C 0.2205(3) 0.6848(9) 0.4810(8) 0.216(9) Uani 1 1 d DU . .
H14M H 0.2230 0.6651 0.5153 0.324 Uiso 1 1 calc R . .
H14N H 0.2169 0.7312 0.4852 0.324 Uiso 1 1 calc R . .
H14O H 0.2339 0.6807 0.4601 0.324 Uiso 1 1 calc R . .
N9 N 0.1899(3) 1.0080(6) -0.1439(6) 0.206(7) Uani 1 1 d DU . .
C149 C 0.1897(3) 0.9514(7) -0.1382(5) 0.150(5) Uani 1 1 d DU . .
C150 C 0.1895(3) 0.8840(5) -0.1321(4) 0.141(5) Uani 1 1 d DU . .
H15A H 0.2042 0.8689 -0.1226 0.211 Uiso 1 1 calc R . .
H15B H 0.1850 0.8633 -0.1648 0.211 Uiso 1 1 calc R . .
H15C H 0.1791 0.8721 -0.1046 0.211 Uiso 1 1 calc R . .
N10 N 0.2088(2) 0.8406(15) 0.2574(6) 0.303(12) Uani 1 1 d DU . .
C151 C 0.1902(2) 0.8497(12) 0.2669(5) 0.199(8) Uani 1 1 d DU . .
C152 C 0.16861(19) 0.8684(9) 0.2748(5) 0.187(7) Uani 1 1 d DU . .
H15D H 0.1682 0.9127 0.2893 0.281 Uiso 1 1 calc R . .
H15E H 0.1616 0.8380 0.2992 0.281 Uiso 1 1 calc R . .
H15F H 0.1607 0.8676 0.2416 0.281 Uiso 1 1 calc R . .
N11 N 0.0825(4) 1.0398(10) -0.0708(7) 0.281(10) Uani 1 1 d DU . .
C153 C 0.0955(4) 1.0149(7) -0.0412(4) 0.211(9) Uani 1 1 d DU . .
C154 C 0.09997(16) 0.9728(4) -0.0026(3) 0.088(2) Uani 1 1 d DU . .
H15G H 0.0862 0.9576 0.0129 0.131 Uiso 1 1 calc R . .
H15H H 0.1089 0.9946 0.0240 0.131 Uiso 1 1 calc R . .
H15I H 0.1080 0.9353 -0.0166 0.131 Uiso 1 1 calc R . .
N12 N 0.1076(5) 0.3616(12) 0.1423(9) 0.172(10) Uani 0.50 1 d PDU . .
C155 C 0.1072(4) 0.3407(11) 0.1853(9) 0.133(9) Uani 0.50 1 d PDU . .
C156 C 0.1055(5) 0.3187(11) 0.2366(9) 0.154(11) Uani 0.50 1 d PDU . .
N13 N 0.2282(4) 0.8499(14) 0.4657(15) 0.196(14) Uani 0.50 1 d PDU . .
C157 C 0.2319(7) 0.8468(18) 0.4204(15) 0.23(2) Uani 0.50 1 d PDU . .
C158 C 0.2310(6) 0.8620(17) 0.3674(14) 0.229(19) Uani 0.50 1 d PDU . .
H15M H 0.2244 0.9052 0.3628 0.343 Uiso 0.50 1 calc PR . .
H15N H 0.2221 0.8291 0.3493 0.343 Uiso 0.50 1 calc PR . .
H15O H 0.2458 0.8622 0.3530 0.343 Uiso 0.50 1 calc PR . .
N14 N 0.0258(3) 0.6120(9) -0.0254(7) 0.237(8) Uani 1 1 d DU . .
C159 C 0.0238(2) 0.6578(9) 0.0022(5) 0.167(6) Uani 1 1 d DU . .
C160 C 0.02214(18) 0.7123(7) 0.0350(4) 0.127(4) Uani 1 1 d DU . .
H16A H 0.0105 0.7048 0.0605 0.191 Uiso 1 1 calc R . .
H16B H 0.0187 0.7512 0.0144 0.191 Uiso 1 1 calc R . .
H16C H 0.0361 0.7188 0.0533 0.191 Uiso 1 1 calc R . .

loop_
_atom_site_aniso_label
_atom_site_aniso_U_11
_atom_site_aniso_U_22
_atom_site_aniso_U_33
_atom_site_aniso_U_23
_atom_site_aniso_U_13
_atom_site_aniso_U_12
V1 0.0432(5) 0.0722(7) 0.0250(5) 0.0009(4) -0.0021(4) 0.0155(5)
V2 0.0373(5) 0.0820(8) 0.0273(5) -0.0009(5) -0.0013(4) 0.0086(5)
O1 0.047(2) 0.078(3) 0.034(2) 0.008(2) 0.0054(17) 0.021(2)
O2 0.046(2) 0.072(3) 0.034(2) -0.0001(19) -0.0060(17) 0.017(2)
O3 0.044(2) 0.078(3) 0.048(2) -0.003(2) -0.0029(18) 0.007(2)
O4 0.055(2) 0.082(3) 0.032(2) -0.005(2) 0.0121(18) 0.009(2)
O5 0.072(3) 0.103(4) 0.028(2) -0.011(2) -0.0182(19) 0.011(3)
O6 0.041(2) 0.107(4) 0.034(2) 0.005(2) -0.0118(17) 0.005(2)
O7 0.043(2) 0.072(3) 0.0284(19) -0.0013(18) 0.0017(16) 0.0160(19)
O8 0.046(2) 0.064(3) 0.034(2) 0.0008(18) -0.0025(16) 0.0152(19)
O9 0.035(2) 0.082(3) 0.0299(19) -0.0045(19) -0.0069(15) 0.0101(19)
O10 0.043(2) 0.084(3) 0.032(2) -0.006(2) -0.0011(16) -0.003(2)
O11 0.043(2) 0.083(3) 0.045(2) -0.014(2) 0.0031(18) -0.002(2)
O12 0.039(2) 0.072(3) 0.059(3) -0.002(2) 0.0045(19) 0.003(2)
Li1 0.049(6) 0.083(8) 0.046(6) 0.002(5) -0.007(5) 0.008(5)
O13 0.045(2) 0.077(3) 0.0290(19) -0.0066(19) 0.0021(16) 0.010(2)
O14 0.041(2) 0.109(4) 0.0214(18) -0.002(2) -0.0018(15) 0.015(2)
C1 0.044(3) 0.075(5) 0.043(3) 0.015(3) 0.006(3) 0.024(3)
C2 0.043(3) 0.090(5) 0.043(3) 0.015(3) -0.003(3) 0.013(3)
C3 0.071(5) 0.098(7) 0.054(4) 0.023(4) -0.007(3) 0.023(4)
C4 0.096(6) 0.078(6) 0.068(5) 0.021(4) -0.013(4) 0.029(5)
C5 0.084(5) 0.079(5) 0.063(5) 0.008(4) -0.002(4) 0.032(4)
C6 0.063(4) 0.065(5) 0.042(3) 0.005(3) 0.005(3) 0.021(3)
C7 0.132(7) 0.113(7) 0.107(6) 0.049(6) -0.023(6) 0.026(6)
C8 0.20(2) 0.099(11) 0.150(15) 0.034(9) -0.015(16) 0.046(12)
C9 0.111(12) 0.124(13) 0.107(9) 0.070(9) 0.010(9) 0.025(11)
C10 0.120(9) 0.139(15) 0.157(18) 0.081(13) 0.017(10) 0.055(10)
C8X 0.140(15) 0.11(2) 0.14(2) 0.063(18) -0.008(14) 0.030(13)
C9X 0.19(3) 0.16(3) 0.131(17) 0.057(16) -0.07(2) 0.04(2)
C10X 0.13(2) 0.087(19) 0.19(2) 0.037(15) -0.011(18) 0.023(17)
C11 0.080(5) 0.079(5) 0.032(3) -0.004(3) 0.002(3) 0.022(4)
C12 0.060(4) 0.056(4) 0.035(3) 0.001(3) -0.012(3) 0.008(3)
C13 0.077(4) 0.054(4) 0.034(3) -0.002(3) -0.015(3) 0.011(3)
C14 0.096(6) 0.082(6) 0.041(4) -0.006(3) -0.009(4) 0.018(5)
C15 0.085(6) 0.079(6) 0.076(5) -0.018(4) -0.031(4) 0.005(4)
C16 0.060(4) 0.087(6) 0.093(6) -0.003(5) -0.010(4) -0.002(4)
C17 0.053(4) 0.074(5) 0.061(4) -0.007(4) -0.008(3) 0.012(3)
C18 0.102(7) 0.100(7) 0.117(7) -0.022(6) -0.018(5) -0.013(5)
C19 0.096(7) 0.139(9) 0.176(9) -0.069(8) -0.067(7) 0.020(6)
C20 0.233(17) 0.190(15) 0.172(11) -0.032(10) 0.041(10) -0.117(12)
C21 0.161(10) 0.091(7) 0.161(10) -0.032(7) -0.072(8) 0.014(6)
C22 0.046(4) 0.081(5) 0.076(5) -0.003(4) 0.006(3) 0.006(3)
C23 0.037(3) 0.075(5) 0.074(5) -0.007(4) -0.001(3) 0.004(3)
C24 0.036(3) 0.076(5) 0.071(4) 0.000(4) -0.003(3) 0.004(3)
C25 0.037(3) 0.080(5) 0.094(6) -0.002(4) 0.004(3) 0.008(3)
C26 0.046(4) 0.102(7) 0.095(6) 0.012(5) -0.002(4) 0.001(4)
C27 0.050(4) 0.098(7) 0.093(6) 0.004(5) 0.018(4) 0.003(4)
C28 0.045(4) 0.087(6) 0.078(5) -0.004(4) 0.011(3) 0.007(4)
C29 0.066(5) 0.103(7) 0.105(6) 0.018(5) 0.011(4) -0.007(4)
C30 0.072(7) 0.131(18) 0.15(2) 0.028(14) -0.013(9) -0.021(9)
C31 0.129(16) 0.097(12) 0.127(15) 0.025(9) 0.022(12) 0.006(11)
C32 0.100(14) 0.132(15) 0.112(11) 0.034(10) -0.025(10) -0.006(12)
C30X 0.109(16) 0.11(2) 0.124(18) 0.002(14) 0.016(13) -0.028(14)
C31X 0.091(12) 0.13(2) 0.14(2) 0.067(18) 0.027(12) 0.015(11)
C32X 0.096(18) 0.132(19) 0.099(11) 0.027(12) 0.011(11) -0.008(13)
C33 0.063(5) 0.106(7) 0.080(5) -0.004(5) 0.028(4) 0.016(4)
C34 0.085(5) 0.071(5) 0.036(3) -0.002(3) 0.016(3) 0.023(4)
C35 0.076(5) 0.093(6) 0.077(5) 0.012(5) 0.045(4) 0.033(5)
C36 0.117(7) 0.109(7) 0.068(6) 0.013(5) 0.059(5) 0.044(6)
C37 0.119(8) 0.117(8) 0.073(6) 0.026(6) 0.059(6) 0.053(6)
C38 0.166(10) 0.088(6) 0.035(4) -0.002(4) 0.022(5) 0.036(6)
C39 0.108(6) 0.070(5) 0.048(4) 0.004(4) 0.029(4) 0.007(5)
C40 0.121(6) 0.143(8) 0.064(5) 0.007(5) 0.041(5) 0.037(6)
C41 0.072(6) 0.137(11) 0.038(5) 0.008(6) 0.024(5) 0.049(6)
C42 0.115(14) 0.136(9) 0.070(9) -0.007(7) 0.043(9) 0.025(8)
C43 0.055(11) 0.122(10) 0.049(8) -0.019(7) 0.010(6) 0.003(8)
C41X 0.094(17) 0.15(3) 0.13(2) -0.025(18) 0.025(15) 0.026(16)
C42X 0.067(13) 0.161(17) 0.103(18) 0.053(13) 0.055(10) 0.040(11)
C43X 0.031(13) 0.187(18) 0.019(10) 0.007(12) -0.005(8) -0.032(12)
C44 0.158(9) 0.074(5) 0.027(3) -0.003(3) 0.005(4) -0.008(6)
C45 0.076(5) 0.086(5) 0.026(3) -0.001(3) -0.013(3) -0.021(4)
C46 0.102(6) 0.088(6) 0.028(3) -0.005(3) 0.001(3) -0.032(5)
C47 0.110(7) 0.130(8) 0.030(3) -0.012(4) 0.004(4) -0.062(6)
C48 0.098(6) 0.162(10) 0.026(4) -0.006(5) -0.009(4) -0.063(6)
C49 0.065(5) 0.147(8) 0.035(4) 0.019(5) -0.018(3) -0.032(5)
C50 0.056(4) 0.107(6) 0.030(3) 0.010(3) -0.011(3) -0.024(4)
C51 0.112(7) 0.223(11) 0.035(4) -0.012(5) -0.023(4) -0.068(7)
C52 0.135(8) 0.244(11) 0.056(5) -0.054(7) -0.006(6) -0.071(7)
C53 0.178(11) 0.266(12) 0.030(4) 0.004(6) -0.024(5) -0.072(10)
C54 0.105(6) 0.225(13) 0.073(6) -0.022(7) -0.047(5) -0.049(7)
C55 0.049(4) 0.112(6) 0.042(3) 0.025(4) -0.015(3) -0.013(4)
C56 0.042(3) 0.095(5) 0.037(3) 0.009(3) -0.011(3) 0.000(3)
C57 0.044(3) 0.111(6) 0.044(3) 0.022(4) -0.012(3) -0.008(4)
C58 0.042(4) 0.144(8) 0.049(4) 0.030(4) -0.016(3) -0.013(4)
C59 0.046(4) 0.137(8) 0.060(4) 0.035(5) -0.019(3) -0.007(4)
C60 0.045(4) 0.124(7) 0.056(4) 0.032(4) -0.005(3) 0.001(4)
C61 0.043(3) 0.097(6) 0.046(3) 0.017(3) -0.012(3) -0.002(3)
C62 0.043(4) 0.186(9) 0.088(6) 0.062(5) -0.017(4) -0.013(5)
C63 0.102(8) 0.221(10) 0.149(9) 0.061(7) -0.086(7) -0.062(8)
C64 0.062(5) 0.200(10) 0.143(9) 0.104(8) -0.024(5) -0.001(6)
C65 0.037(4) 0.350(18) 0.129(8) 0.095(8) -0.008(4) 0.029(7)
C66 0.043(3) 0.099(6) 0.044(3) 0.020(4) 0.000(3) 0.008(3)
C67 0.044(3) 0.070(4) 0.030(3) 0.001(3) 0.004(2) 0.016(3)
C68 0.052(3) 0.068(4) 0.031(3) 0.002(3) 0.004(2) 0.018(3)
C69 0.043(3) 0.083(5) 0.041(3) 0.001(3) 0.005(3) 0.018(3)
C70 0.063(4) 0.073(5) 0.038(3) 0.005(3) 0.013(3) 0.025(3)
C71 0.058(4) 0.083(5) 0.030(3) -0.002(3) 0.005(3) 0.030(3)
C72 0.057(4) 0.073(4) 0.030(3) 0.000(3) 0.000(3) 0.021(3)
C73 0.063(4) 0.098(6) 0.049(4) -0.001(4) 0.017(3) 0.023(4)
C74 0.128(8) 0.105(8) 0.104(7) 0.005(6) 0.065(6) 0.038(6)
C75 0.062(5) 0.167(9) 0.052(4) 0.015(5) 0.019(4) 0.028(5)
C76 0.069(5) 0.137(8) 0.036(3) 0.004(4) 0.016(3) 0.008(5)
C77 0.054(4) 0.086(5) 0.030(3) -0.008(3) -0.004(3) 0.018(3)
C78 0.046(3) 0.063(4) 0.029(3) 0.000(3) -0.007(2) 0.008(3)
C79 0.049(3) 0.069(4) 0.028(3) -0.006(3) -0.006(2) 0.018(3)
C80 0.057(4) 0.078(5) 0.027(3) 0.003(3) -0.001(2) 0.013(3)
C81 0.056(4) 0.074(5) 0.036(3) 0.010(3) -0.006(3) 0.012(3)
C82 0.048(3) 0.068(4) 0.031(3) -0.003(3) -0.007(2) 0.022(3)
C83 0.044(3) 0.071(4) 0.026(3) 0.002(3) -0.007(2) 0.013(3)
C84 0.063(4) 0.087(5) 0.046(4) 0.013(3) 0.002(3) 0.016(4)
C85 0.094(6) 0.140(9) 0.092(6) 0.060(6) 0.015(5) 0.054(6)
C86 0.123(8) 0.109(8) 0.103(7) 0.043(6) -0.021(6) -0.017(6)
C87 0.149(9) 0.123(8) 0.042(4) 0.029(5) -0.012(5) 0.027(7)
C88 0.048(3) 0.093(5) 0.029(3) 0.002(3) -0.001(2) 0.023(3)
C89 0.033(3) 0.070(4) 0.032(3) 0.000(3) -0.004(2) 0.007(3)
C90 0.038(3) 0.082(5) 0.032(3) -0.001(3) -0.006(2) 0.014(3)
C91 0.046(3) 0.086(5) 0.032(3) -0.009(3) -0.008(2) 0.018(3)
C92 0.034(3) 0.078(5) 0.045(3) -0.003(3) -0.011(2) 0.007(3)
C93 0.031(3) 0.076(4) 0.040(3) -0.007(3) -0.004(2) 0.008(3)
C94 0.031(3) 0.067(4) 0.037(3) -0.002(3) -0.002(2) 0.004(3)
C95 0.044(3) 0.100(6) 0.048(4) -0.009(4) -0.022(3) 0.015(3)
C96 0.076(5) 0.102(7) 0.091(6) -0.024(5) -0.048(5) 0.019(5)
C97 0.041(3) 0.103(6) 0.059(4) -0.007(4) -0.014(3) 0.014(4)
C98 0.064(5) 0.147(8) 0.049(4) -0.004(4) -0.026(3) 0.040(5)
C99 0.030(3) 0.079(4) 0.037(3) -0.009(3) -0.001(2) 0.004(3)
C100 0.041(3) 0.064(4) 0.027(3) -0.003(3) 0.001(2) 0.004(3)
C101 0.034(3) 0.070(4) 0.033(3) -0.007(3) 0.003(2) -0.001(3)
C102 0.038(3) 0.086(5) 0.032(3) -0.014(3) -0.004(2) 0.003(3)
C103 0.043(3) 0.075(5) 0.032(3) -0.007(3) -0.001(2) 0.000(3)
C104 0.039(3) 0.084(5) 0.028(3) -0.011(3) -0.002(2) -0.005(3)
C105 0.042(3) 0.070(4) 0.024(3) -0.004(3) -0.001(2) 0.000(3)
C106 0.048(3) 0.080(5) 0.047(3) -0.009(3) -0.005(3) -0.002(3)
C107 0.075(7) 0.063(8) 0.088(8) -0.017(6) 0.000(6) 0.019(6)
C108 0.108(11) 0.087(9) 0.064(6) 0.009(7) -0.035(7) -0.005(8)
C109 0.070(6) 0.074(8) 0.082(9) 0.014(7) -0.020(6) -0.010(6)
C10A 0.13(2) 0.059(12) 0.073(11) -0.013(9) -0.032(11) -0.001(13)
C10B 0.061(9) 0.079(14) 0.073(13) 0.011(11) -0.006(8) 0.004(9)
C10C 0.081(13) 0.120(19) 0.093(14) 0.029(13) 0.030(12) -0.003(14)
C110 0.037(3) 0.084(5) 0.032(3) 0.000(3) -0.006(2) 0.000(3)
C111 0.031(3) 0.068(4) 0.045(3) -0.002(3) -0.004(2) 0.003(3)
C112 0.033(3) 0.073(4) 0.036(3) -0.001(3) -0.007(2) 0.000(3)
C113 0.042(3) 0.072(4) 0.045(3) -0.008(3) -0.007(3) -0.001(3)
C114 0.039(3) 0.071(4) 0.056(4) -0.007(3) -0.011(3) -0.008(3)
C115 0.041(3) 0.067(4) 0.054(4) 0.003(3) -0.005(3) 0.005(3)
C116 0.041(3) 0.065(4) 0.048(3) 0.003(3) -0.001(3) 0.009(3)
C117 0.056(4) 0.090(6) 0.084(5) -0.015(4) -0.010(4) -0.016(4)
C118 0.122(8) 0.161(10) 0.088(7) 0.007(7) -0.055(6) -0.062(8)
C119 0.075(6) 0.122(8) 0.117(8) -0.026(6) 0.009(5) -0.045(5)
C120 0.088(7) 0.106(8) 0.167(11) -0.055(7) 0.015(7) -0.030(6)
C121 0.053(4) 0.071(4) 0.041(3) 0.006(3) -0.004(3) 0.000(3)
C122 0.041(3) 0.080(5) 0.032(3) 0.000(3) 0.005(2) 0.010(3)
C123 0.044(3) 0.082(5) 0.030(3) 0.007(3) 0.000(2) 0.010(3)
C124 0.053(4) 0.077(5) 0.034(3) 0.007(3) -0.001(3) -0.009(3)
C125 0.042(3) 0.088(5) 0.032(3) 0.003(3) -0.002(2) -0.001(3)
C126 0.047(4) 0.090(6) 0.031(3) 0.001(3) 0.000(2) 0.014(3)
C127 0.042(3) 0.092(5) 0.027(3) 0.000(3) 0.002(2) 0.010(3)
C128 0.045(4) 0.125(7) 0.070(5) 0.013(5) -0.004(3) -0.006(4)
C129 0.055(5) 0.116(8) 0.211(13) -0.031(9) -0.017(7) 0.007(5)
C130 0.043(4) 0.131(8) 0.105(7) -0.002(6) 0.005(4) 0.000(4)
C131 0.071(6) 0.305(19) 0.140(10) 0.129(12) 0.003(6) -0.046(9)
C132 0.041(3) 0.078(5) 0.036(3) 0.002(3) 0.001(2) 0.011(3)
N1 0.070(4) 0.100(5) 0.066(4) 0.002(4) -0.018(3) 0.001(3)
C133 0.066(5) 0.099(6) 0.061(4) 0.000(4) -0.014(4) 0.011(4)
C134 0.058(4) 0.109(6) 0.067(5) 0.006(4) -0.009(4) 0.001(4)
Li2 0.078(7) 0.132(10) 0.052(5) 0.009(7) -0.007(5) -0.010(6)
N2 0.081(5) 0.140(6) 0.111(6) 0.025(5) 0.001(4) -0.012(5)
C135 0.087(6) 0.156(10) 0.098(7) 0.040(7) -0.005(5) -0.008(6)
C136 0.113(9) 0.31(2) 0.130(10) 0.121(12) 0.027(8) 0.018(11)
N3 0.103(5) 0.144(7) 0.047(3) -0.008(4) -0.011(3) -0.021(5)
C137 0.069(5) 0.132(7) 0.048(4) -0.009(4) -0.001(3) -0.018(5)
C138 0.069(5) 0.164(9) 0.039(3) -0.009(4) -0.005(3) -0.019(5)
N4 0.083(5) 0.140(6) 0.063(4) 0.021(4) 0.010(4) -0.001(4)
C139 0.088(6) 0.131(8) 0.067(5) 0.033(5) 0.016(5) -0.002(5)
C140 0.114(8) 0.141(9) 0.116(8) 0.063(7) 0.023(6) 0.018(6)
N5 0.076(4) 0.104(5) 0.048(3) 0.009(3) -0.002(3) -0.011(3)
C141 0.062(4) 0.089(5) 0.045(4) 0.002(3) 0.002(3) -0.022(4)
C142 0.057(4) 0.100(6) 0.052(4) 0.001(4) -0.005(3) -0.020(4)
N6 0.161(10) 0.228(12) 0.077(6) -0.003(7) -0.011(6) 0.027(8)
C143 0.119(10) 0.51(3) 0.051(6) 0.019(11) 0.019(6) 0.148(13)
C144 0.29(2) 0.66(4) 0.141(14) 0.16(2) 0.111(14) 0.34(3)
N7 0.156(13) 0.29(2) 0.157(13) 0.045(11) -0.015(9) -0.013(11)
C145 0.092(9) 0.25(2) 0.108(11) -0.009(10) -0.018(7) -0.015(9)
C146 0.129(12) 0.32(2) 0.161(15) 0.007(13) -0.015(10) -0.079(13)
N8 0.198(13) 0.182(12) 0.134(9) 0.014(8) -0.051(8) -0.039(9)
C147 0.160(12) 0.161(13) 0.113(10) 0.006(8) -0.038(8) -0.016(9)
C148 0.188(16) 0.216(18) 0.24(2) -0.008(15) -0.098(14) -0.025(13)
N9 0.270(17) 0.150(8) 0.198(13) 0.045(11) -0.088(12) -0.012(12)
C149 0.215(14) 0.136(8) 0.099(8) 0.015(9) -0.055(9) 0.004(12)
C150 0.240(15) 0.126(7) 0.056(5) 0.006(6) -0.030(7) 0.049(10)
N10 0.151(11) 0.63(4) 0.124(11) 0.036(17) 0.006(10) 0.073(19)
C151 0.120(9) 0.39(3) 0.086(8) 0.015(12) 0.014(8) -0.029(14)
C152 0.113(8) 0.34(2) 0.107(9) -0.033(12) 0.042(8) -0.071(11)
N11 0.42(3) 0.255(18) 0.171(14) 0.047(13) -0.105(15) 0.074(18)
C153 0.45(3) 0.123(10) 0.063(7) -0.011(6) -0.062(11) 0.080(13)
C154 0.114(7) 0.102(7) 0.046(4) -0.003(4) 0.011(4) 0.003(5)
N12 0.22(2) 0.15(2) 0.144(16) -0.035(15) -0.06(2) -0.032(18)
C155 0.16(2) 0.105(17) 0.139(15) -0.045(14) -0.077(18) 0.034(14)
C156 0.23(3) 0.088(15) 0.145(16) -0.019(13) -0.118(19) 0.039(16)
N13 0.107(16) 0.134(19) 0.35(4) -0.06(3) -0.05(2) -0.050(14)
C157 0.21(3) 0.15(2) 0.35(4) -0.09(3) -0.06(3) -0.11(2)
C158 0.19(3) 0.18(3) 0.32(4) -0.16(3) -0.06(3) -0.02(2)
N14 0.181(13) 0.34(2) 0.191(16) -0.102(14) 0.000(12) 0.040(14)
C159 0.103(9) 0.30(2) 0.100(10) -0.045(10) 0.000(7) 0.004(12)
C160 0.101(7) 0.204(12) 0.077(7) 0.013(7) -0.010(6) -0.020(8)

loop_
_atom_type_symbol
_atom_type_description
_atom_type_scat_dispersion_real
_atom_type_scat_dispersion_imag
_atom_type_scat_source
C C 0.0033 0.0016 'International Tables Vol C Tables 4.2.6.8 and 6.1.1.4'
H H 0.0000 0.0000 'International Tables Vol C Tables 4.2.6.8 and 6.1.1.4'
N N 0.0061 0.0033 'International Tables Vol C Tables 4.2.6.8 and 6.1.1.4'
O O 0.0106 0.0060 'International Tables Vol C Tables 4.2.6.8 and 6.1.1.4'
V V 0.3005 0.5294 'International Tables Vol C Tables 4.2.6.8 and 6.1.1.4'
Li Li -0.0003 0.0001 'International Tables Vol C Tables 4.2.6.8 and 6.1.1.4'

loop_
_geom_angle_atom_site_label_1
_geom_angle_atom_site_label_2
_geom_angle_atom_site_label_3
_geom_angle
O13 V1 O2 99.2(2)
O13 V1 O1 113.29(19)
O2 V1 O1 90.78(19)
O13 V1 O8 116.25(19)
O2 V1 O8 87.54(18)
O1 V1 O8 130.05(18)
O13 V1 O7 92.7(2)
O2 V1 O7 168.17(18)
O1 V1 O7 84.58(17)
O8 V1 O7 87.14(17)
O14 V2 O9 100.58(18)
O14 V2 O10 113.1(2)
O9 V2 O10 88.99(19)
O14 V2 O3 114.0(2)
O9 V2 O3 87.38(19)
O10 V2 O3 132.60(18)
O14 V2 O4 93.65(18)
O9 V2 O4 165.69(18)
O10 V2 O4 84.01(19)
O3 V2 O4 88.2(2)
C1 O1 V1 126.3(4)
C12 O2 V1 144.9(4)
C23 O3 V2 127.1(4)
C34 O4 V2 134.2(4)
C56 O6 Li1 130.3(5)
C67 O7 V1 134.3(4)
C78 O8 V1 125.6(4)
C89 O9 V2 140.6(4)
C100 O10 V2 130.1(3)
O13 Li1 O14 93.2(5)
O13 Li1 N1 106.6(6)
O14 Li1 N1 127.0(7)
O13 Li1 O6 120.5(6)
O14 Li1 O6 107.1(5)
N1 Li1 O6 103.9(5)
V1 O13 Li1 143.1(4)
V2 O14 Li1 171.8(5)
O1 C1 C6 122.4(6)
O1 C1 C2 116.9(7)
C6 C1 C2 120.7(6)
C3 C2 C1 115.7(7)
C3 C2 C66 124.0(6)
C1 C2 C66 120.2(6)
C4 C3 C2 125.1(7)
C3 C4 C5 116.7(7)
C3 C4 C7 121.2(8)
C5 C4 C7 122.0(9)
C6 C5 C4 121.6(8)
C1 C6 C5 119.7(7)
C1 C6 C11 120.8(6)
C5 C6 C11 119.5(7)
C9X C7 C4 115.3(17)
C9 C7 C4 112.4(11)
C9X C7 C10X 114.9(16)
C9 C7 C10X 138.1(15)
C4 C7 C10X 109.5(14)
C9X C7 C8 132.7(18)
C9 C7 C8 114.0(12)
C4 C7 C8 112.0(10)
C10X C7 C8 48.0(15)
C9X C7 C10 65.1(16)
C9 C7 C10 107.2(11)
C4 C7 C10 106.4(9)
C10X C7 C10 58.5(13)
C8 C7 C10 104.2(14)
C9X C7 C8X 105.6(17)
C9 C7 C8X 64.8(14)
C4 C7 C8X 105.0(11)
C10X C7 C8X 105.4(17)
C8 C7 C8X 58.2(13)
C10 C7 C8X 148.1(13)
C13 C11 C6 111.7(5)
O2 C12 C13 120.9(6)
O2 C12 C17 117.6(6)
C13 C12 C17 121.5(6)
C14 C13 C12 118.2(7)
C14 C13 C11 121.7(6)
C12 C13 C11 120.1(6)
C15 C14 C13 123.5(7)
C14 C15 C16 116.5(8)
C14 C15 C18 123.1(8)
C16 C15 C18 120.4(8)
C17 C16 C15 122.9(8)
C16 C17 C12 117.3(7)
C16 C17 C22 123.1(7)
C12 C17 C22 119.5(6)
C20 C18 C15 111.8(10)
C20 C18 C21 107.5(12)
C15 C18 C21 110.6(9)
C20 C18 C19 113.2(12)
C15 C18 C19 108.0(9)
C21 C18 C19 105.5(9)
C17 C22 C24 119.3(7)
O3 C23 C24 120.7(6)
O3 C23 C28 120.4(7)
C24 C23 C28 118.9(7)
C25 C24 C23 119.6(7)
C25 C24 C22 125.0(7)
C23 C24 C22 115.3(7)
C24 C25 C26 122.4(8)
C27 C26 C25 115.8(8)
C27 C26 C29 122.4(8)
C25 C26 C29 121.6(8)
C28 C27 C26 123.8(8)
C27 C28 C23 119.2(7)
C27 C28 C33 121.7(7)
C23 C28 C33 118.9(7)
C32 C29 C30X 137.1(15)
C32 C29 C30 114.5(14)
C32 C29 C26 107.5(10)
C30X C29 C26 114.3(13)
C30 C29 C26 108.8(10)
C32 C29 C31 107.7(12)
C30X C29 C31 66.4(13)
C30 C29 C31 107.7(12)
C26 C29 C31 110.7(10)
C32 C29 C31X 60.2(13)
C30X C29 C31X 108.4(15)
C30 C29 C31X 136.4(14)
C26 C29 C31X 113.9(10)
C31 C29 C31X 48.7(12)
C32 C29 C32X 46.0(10)
C30X C29 C32X 105.4(15)
C30 C29 C32X 69.7(14)
C26 C29 C32X 113.7(12)
C31 C29 C32X 133.6(14)
C31X C29 C32X 99.8(13)
C35 C33 C28 115.8(7)
C39 C34 O4 117.4(7)
C39 C34 C35 122.0(7)
O4 C34 C35 120.5(7)
C36 C35 C34 116.7(9)
C36 C35 C33 120.4(9)
C34 C35 C33 122.9(6)
C37 C36 C35 126.2(11)
C36 C37 C38 117.4(8)
C36 C37 C40 122.6(11)
C38 C37 C40 119.9(11)
C37 C38 C39 120.9(9)
C34 C39 C38 116.7(9)
C34 C39 C44 123.1(6)
C38 C39 C44 120.3(8)
C41X C40 C42 45.2(13)
C41X C40 C43 140.0(18)
C42 C40 C43 110.8(12)
C41X C40 C43X 137(2)
C42 C40 C43X 122.8(18)
C41X C40 C37 110.6(15)
C42 C40 C37 111.4(10)
C43 C40 C37 108.3(11)
C43X C40 C37 110.9(18)
C41X C40 C41 58.7(14)
C42 C40 C41 101.1(9)
C43 C40 C41 114.2(11)
C43X C40 C41 97.8(14)
C37 C40 C41 110.9(9)
C41X C40 C42X 91.7(15)
C42 C40 C42X 46.5(10)
C43 C40 C42X 74.3(12)
C43X C40 C42X 91.4(13)
C37 C40 C42X 97.7(12)
C41 C40 C42X 144.2(11)
C39 C44 C46 114.9(7)
C50 C45 C46 122.8(6)
C50 C45 O5 115.6(7)
C46 C45 O5 121.6(6)
C45 C46 C47 116.9(8)
C45 C46 C44 123.4(6)
C47 C46 C44 119.6(8)
C48 C47 C46 122.2(9)
C47 C48 C49 118.5(7)
C47 C48 C51 121.4(11)
C49 C48 C51 120.1(10)
C48 C49 C50 122.4(8)
C45 C50 C49 117.1(8)
C45 C50 C55 120.7(6)
C49 C50 C55 122.0(7)
C53 C51 C54 117.8(11)
C53 C51 C48 109.2(9)
C54 C51 C48 108.5(8)
C53 C51 C52 106.1(10)
C54 C51 C52 103.9(10)
C48 C51 C52 111.3(10)
C50 C55 C57 117.1(6)
C61 C56 O6 117.4(5)
C61 C56 C57 120.5(6)
O6 C56 C57 122.0(6)
C58 C57 C56 119.3(6)
C58 C57 C55 118.0(6)
C56 C57 C55 122.6(5)
C57 C58 C59 122.5(6)
C58 C59 C60 116.7(6)
C58 C59 C62 120.0(7)
C60 C59 C62 123.3(7)
C59 C60 C61 122.7(7)
C56 C61 C60 118.2(6)
C56 C61 C66 121.8(5)
C60 C61 C66 119.4(6)
C64 C62 C65 113.5(11)
C64 C62 C59 110.7(7)
C65 C62 C59 110.8(7)
C64 C62 C63 107.6(9)
C65 C62 C63 106.9(10)
C59 C62 C63 107.0(9)
C2 C66 C61 112.6(6)
O7 C67 C68 118.9(5)
O7 C67 C72 120.5(5)
C68 C67 C72 120.6(5)
C67 C68 C69 119.6(5)
C67 C68 C132 120.6(5)
C69 C68 C132 119.8(6)
C70 C69 C68 121.4(6)
C71 C70 C69 117.4(5)
C71 C70 C73 120.9(6)
C69 C70 C73 121.7(6)
C70 C71 C72 123.2(6)
C71 C72 C67 117.8(6)
C71 C72 C77 121.0(5)
C67 C72 C77 121.1(5)
C75 C73 C76 107.1(7)
C75 C73 C70 112.3(6)
C76 C73 C70 110.6(6)
C75 C73 C74 109.5(7)
C76 C73 C74 108.3(7)
C70 C73 C74 108.9(7)
C72 C77 C79 116.0(6)
O8 C78 C83 119.4(5)
O8 C78 C79 120.4(5)
C83 C78 C79 120.2(5)
C80 C79 C78 118.3(5)
C80 C79 C77 121.7(5)
C78 C79 C77 120.0(5)
C81 C80 C79 122.9(6)
C80 C81 C82 117.1(6)
C80 C81 C84 120.4(6)
C82 C81 C84 122.5(6)
C83 C82 C81 121.9(5)
C78 C83 C82 119.6(5)
C78 C83 C88 116.3(5)
C82 C83 C88 124.0(5)
C86 C84 C85 109.9(8)
C86 C84 C81 109.8(6)
C85 C84 C81 112.6(6)
C86 C84 C87 108.9(7)
C85 C84 C87 105.3(7)
C81 C84 C87 110.2(7)
C90 C88 C83 119.6(5)
O9 C89 C94 120.8(5)
O9 C89 C90 117.6(5)
C94 C89 C90 121.6(5)
C91 C90 C89 117.9(5)
C91 C90 C88 123.6(5)
C89 C90 C88 118.4(5)
C92 C91 C90 122.6(5)
C91 C92 C93 118.0(5)
C91 C92 C95 119.6(5)
C93 C92 C95 122.4(5)
C92 C93 C94 122.0(5)
C89 C94 C93 118.0(5)
C89 C94 C99 121.1(5)
C93 C94 C99 120.9(5)
C97 C95 C92 112.3(5)
C97 C95 C96 108.6(6)
C92 C95 C96 108.6(6)
C97 C95 C98 108.0(6)
C92 C95 C98 109.3(5)
C96 C95 C98 110.0(7)
C94 C99 C101 112.5(5)
O10 C100 C105 120.3(5)
O10 C100 C101 120.3(5)
C105 C100 C101 119.4(6)
C102 C101 C100 118.9(5)
C102 C101 C99 119.9(5)
C100 C101 C99 121.1(6)
C101 C102 C103 123.1(6)
C102 C103 C104 115.3(6)
C102 C103 C106 122.2(5)
C104 C103 C106 122.6(6)
C105 C104 C103 123.1(6)
C104 C105 C100 119.3(5)
C104 C105 C110 121.6(5)
C100 C105 C110 119.1(6)
C108 C106 C103 111.1(7)
C108 C106 C10A 137.2(11)
C103 C106 C10A 111.1(9)
C108 C106 C107 111.4(9)
C103 C106 C107 105.4(7)
C10A C106 C107 49.3(10)
C108 C106 C109 109.4(8)
C103 C106 C109 111.4(7)
C10A C106 C109 60.3(12)
C107 C106 C109 108.1(8)
C108 C106 C10C 58.6(11)
C103 C106 C10C 110.5(11)
C10A C106 C10C 111.5(14)
C107 C106 C10C 143.9(13)
C109 C106 C10C 54.8(11)
C108 C106 C10B 49.6(9)
C103 C106 C10B 117.5(9)
C10A C106 C10B 103.0(12)
C107 C106 C10B 62.3(9)
C109 C106 C10B 131.0(10)
C10C C106 C10B 102.9(12)
C112 C110 C105 110.7(5)
O11 C111 C116 123.3(5)
O11 C111 C112 116.3(5)
C116 C111 C112 120.3(6)
C113 C112 C111 118.6(6)
C113 C112 C110 121.4(5)
C111 C112 C110 119.9(5)
C112 C113 C114 123.1(6)
C113 C114 C115 117.0(6)
C113 C114 C117 120.0(6)
C115 C114 C117 123.1(6)
C114 C115 C116 121.7(6)
C111 C116 C115 119.1(6)
C111 C116 C121 123.0(6)
C115 C116 C121 117.9(6)
C120 C117 C118 107.4(9)
C120 C117 C119 108.7(8)
C118 C117 C119 109.3(7)
C120 C117 C114 110.4(6)
C118 C117 C114 108.9(7)
C119 C117 C114 112.0(7)
C123 C121 C116 112.6(5)
O12 C122 C123 116.8(5)
O12 C122 C127 121.7(6)
C123 C122 C127 121.4(6)
C122 C123 C124 119.0(6)
C122 C123 C121 121.1(6)
C124 C123 C121 119.9(7)
C123 C124 C125 122.2(7)
C126 C125 C124 116.8(6)
C126 C125 C128 123.0(7)
C124 C125 C128 120.2(7)
C125 C126 C127 124.1(6)
C126 C127 C122 116.4(7)
C126 C127 C132 121.2(6)
C122 C127 C132 122.3(6)
C130 C128 C125 113.4(7)
C130 C128 C131 107.7(8)
C125 C128 C131 108.6(6)
C130 C128 C129 107.2(7)
C125 C128 C129 109.7(7)
C131 C128 C129 110.4(11)
C127 C132 C68 111.6(5)
C133 N1 Li1 171.8(7)
N1 C133 C134 178.9(10)
N2 Li2 N3 117.9(8)
N2 Li2 N5 110.7(8)
N3 Li2 N5 109.4(7)
N2 Li2 N4 95.2(7)
N3 Li2 N4 102.5(7)
N5 Li2 N4 120.9(8)
C135 N2 Li2 158.7(12)
N2 C135 C136 177.2(13)
C137 N3 Li2 168.2(10)
N3 C137 C138 178.3(10)
C139 N4 Li2 160.8(9)
N4 C139 C140 177.8(10)
C141 N5 Li2 164.3(7)
N5 C141 C142 177.8(8)
N6 C143 C144 146.0(19)
N7 C145 C146 177.6(18)
N8 C147 C148 177.9(18)
N9 C149 C150 179(2)
N10 C151 C152 172(3)
N11 C153 C154 150(2)
N12 C155 C156 176(3)
N13 C157 C158 159(5)
N14 C159 C160 178.2(17)

loop_
_geom_bond_atom_site_label_1
_geom_bond_atom_site_label_2
_geom_bond_distance
V1 O13 1.606(4)
V1 O2 1.805(5)
V1 O1 1.861(4)
V1 O8 1.870(4)
V1 O7 1.916(4)
V2 O14 1.614(4)
V2 O9 1.817(4)
V2 O10 1.860(5)
V2 O3 1.873(5)
V2 O4 1.908(4)
O1 C1 1.363(7)
O2 C12 1.342(8)
O3 C23 1.348(9)
O4 C34 1.380(7)
O5 C45 1.395(7)
O6 C56 1.394(7)
O6 Li1 2.078(12)
O7 C67 1.363(6)
O8 C78 1.358(7)
O9 C89 1.347(6)
O10 C100 1.342(7)
O11 C111 1.372(7)
O12 C122 1.367(7)
Li1 O13 1.948(11)
Li1 O14 1.959(11)
Li1 N1 2.042(14)
C1 C6 1.366(10)
C1 C2 1.428(9)
C2 C3 1.390(10)
C2 C66 1.505(11)
C3 C4 1.357(12)
C4 C5 1.394(11)
C4 C7 1.547(12)
C5 C6 1.387(10)
C6 C11 1.525(9)
C7 C9X 1.44(2)
C7 C9 1.446(18)
C7 C10X 1.566(18)
C7 C8 1.566(16)
C7 C10 1.619(15)
C7 C8X 1.629(17)
C11 C13 1.499(10)
C12 C13 1.390(9)
C12 C17 1.414(9)
C13 C14 1.386(11)
C14 C15 1.386(12)
C15 C16 1.407(11)
C15 C18 1.515(13)
C16 C17 1.394(10)
C17 C22 1.490(10)
C18 C20 1.482(17)
C18 C21 1.544(15)
C18 C19 1.550(14)
C22 C24 1.532(10)
C23 C24 1.397(10)
C23 C28 1.412(10)
C24 C25 1.365(10)
C25 C26 1.413(11)
C26 C27 1.382(12)
C26 C29 1.521(12)
C27 C28 1.353(11)
C28 C33 1.513(11)
C29 C32 1.466(14)
C29 C30X 1.493(15)
C29 C30 1.495(13)
C29 C31 1.552(17)
C29 C31X 1.556(18)
C29 C32X 1.559(15)
C33 C35 1.492(12)
C34 C39 1.373(11)
C34 C35 1.391(11)
C35 C36 1.389(10)
C36 C37 1.294(15)
C37 C38 1.400(15)
C37 C40 1.554(11)
C38 C39 1.451(11)
C39 C44 1.487(12)
C40 C41X 1.457(15)
C40 C42 1.463(18)
C40 C43 1.488(13)
C40 C43X 1.496(15)
C40 C41 1.568(13)
C40 C42X 1.60(2)
C44 C46 1.527(12)
C45 C50 1.376(10)
C45 C46 1.394(11)
C46 C47 1.417(9)
C47 C48 1.355(14)
C48 C49 1.385(14)
C48 C51 1.551(10)
C49 C50 1.404(9)
C50 C55 1.511(11)
C51 C53 1.482(16)
C51 C54 1.490(14)
C51 C52 1.593(19)
C55 C57 1.527(9)
C56 C61 1.388(9)
C56 C57 1.395(8)
C57 C58 1.381(9)
C58 C59 1.392(10)
C59 C60 1.395(10)
C59 C62 1.526(9)
C60 C61 1.401(9)
C61 C66 1.518(9)
C62 C64 1.470(12)
C62 C65 1.495(14)
C62 C63 1.589(18)
C67 C68 1.391(8)
C67 C72 1.409(8)
C68 C69 1.403(8)
C68 C132 1.510(8)
C69 C70 1.395(9)
C70 C71 1.394(9)
C70 C73 1.536(8)
C71 C72 1.394(8)
C72 C77 1.505(9)
C73 C75 1.517(12)
C73 C76 1.521(10)
C73 C74 1.538(12)
C77 C79 1.527(8)
C78 C83 1.386(8)
C78 C79 1.398(8)
C79 C80 1.395(9)
C80 C81 1.382(9)
C81 C82 1.395(8)
C81 C84 1.528(9)
C82 C83 1.388(8)
C83 C88 1.533(8)
C84 C86 1.508(12)
C84 C85 1.519(10)
C84 C87 1.533(11)
C88 C90 1.504(8)
C89 C94 1.397(8)
C89 C90 1.399(8)
C90 C91 1.388(8)
C91 C92 1.387(8)
C92 C93 1.388(8)
C92 C95 1.537(8)
C93 C94 1.400(8)
C94 C99 1.523(8)
C95 C97 1.526(9)
C95 C96 1.546(11)
C95 C98 1.548(11)
C99 C101 1.527(8)
C100 C105 1.398(8)
C100 C101 1.406(8)
C101 C102 1.371(9)
C102 C103 1.406(9)
C103 C104 1.412(8)
C103 C106 1.525(10)
C104 C105 1.364(9)
C105 C110 1.525(8)
C106 C108 1.512(12)
C106 C10A 1.535(13)
C106 C107 1.544(11)
C106 C109 1.549(11)
C106 C10C 1.566(14)
C106 C10B 1.574(15)
C110 C112 1.511(8)
C111 C116 1.381(9)
C111 C112 1.409(8)
C112 C113 1.371(9)
C113 C114 1.389(9)
C114 C115 1.399(9)
C114 C117 1.534(10)
C115 C116 1.400(9)
C116 C121 1.531(8)
C117 C120 1.523(13)
C117 C118 1.524(12)
C117 C119 1.534(12)
C121 C123 1.507(9)
C122 C123 1.380(9)
C122 C127 1.415(9)
C123 C124 1.387(9)
C124 C125 1.406(9)
C125 C126 1.367(10)
C125 C128 1.527(10)
C126 C127 1.410(9)
C127 C132 1.487(10)
C128 C130 1.509(12)
C128 C131 1.533(12)
C128 C129 1.551(14)
N1 C133 1.155(8)
C133 C134 1.463(10)
Li2 N2 1.984(17)
Li2 N3 2.012(14)
Li2 N5 2.025(15)
Li2 N4 2.063(19)
N2 C135 1.139(9)
C135 C136 1.445(11)
N3 C137 1.141(8)
C137 C138 1.429(9)
N4 C139 1.152(9)
C139 C140 1.439(11)
N5 C141 1.149(8)
C141 C142 1.437(8)
N6 C143 1.207(12)
C143 C144 1.391(15)
N7 C145 1.164(13)
C145 C146 1.402(13)
N8 C147 1.175(11)
C147 C148 1.428(12)
N9 C149 1.167(12)
C149 C150 1.387(12)
N10 C151 1.178(12)
C151 C152 1.387(13)
N11 C153 1.214(13)
C153 C154 1.341(11)
N12 C155 1.184(14)
C155 C156 1.398(15)
N13 C157 1.189(16)
C157 C158 1.397(16)
N14 C159 1.182(13)
C159 C160 1.401(13)

loop_
_geom_hbond_atom_site_label_D
_geom_hbond_atom_site_label_H
_geom_hbond_atom_site_label_A
_geom_hbond_distance_DH
_geom_hbond_distance_HA
_geom_hbond_distance_DA
_geom_hbond_angle_DHA
O5 H5 O4 0.84 1.76 2.564(6) 159.2
O5 H5 O14 0.84 2.53 2.937(5) 110.9
O11 H11 O12 0.84 1.90 2.738(6) 174.9
O12 H12 O7 0.84 1.89 2.614(6) 144.4
O6 H6 O5 0.847(8) 1.836(8) 2.680(6) 175(8)

loop_
_geom_torsion_atom_site_label_1
_geom_torsion_atom_site_label_2
_geom_torsion_atom_site_label_3
_geom_torsion_atom_site_label_4
_geom_torsion
O13 V1 O1 C1 86.2(5)
O2 V1 O1 C1 -14.2(5)
O8 V1 O1 C1 -101.6(5)
O7 V1 O1 C1 176.7(5)
O13 V1 O2 C12 154.3(6)
O1 V1 O2 C12 -92.0(7)
O8 V1 O2 C12 38.1(6)
O7 V1 O2 C12 -25.2(12)
O14 V2 O3 C23 61.3(5)
O9 V2 O3 C23 161.7(5)
O10 V2 O3 C23 -112.1(5)
O4 V2 O3 C23 -31.9(5)
O14 V2 O4 C34 156.2(7)
O9 V2 O4 C34 -17.8(12)
O10 V2 O4 C34 43.3(6)
O3 V2 O4 C34 -89.9(6)
O13 V1 O7 C67 149.8(5)
O2 V1 O7 C67 -30.6(11)
O1 V1 O7 C67 36.7(5)
O8 V1 O7 C67 -94.0(5)
O13 V1 O8 C78 61.6(5)
O2 V1 O8 C78 160.6(4)
O1 V1 O8 C78 -110.4(4)
O7 V1 O8 C78 -30.0(4)
O14 V2 O9 C89 150.5(6)
O10 V2 O9 C89 -96.2(6)
O3 V2 O9 C89 36.6(6)
O4 V2 O9 C89 -35.6(12)
O14 V2 O10 C100 92.6(5)
O9 V2 O10 C100 -8.5(5)
O3 V2 O10 C100 -94.0(5)
O4 V2 O10 C100 -176.0(5)
C56 O6 Li1 O13 104.7(8)
C56 O6 Li1 O14 -150.9(6)
C56 O6 Li1 N1 -14.4(9)
O2 V1 O13 Li1 50.1(7)
O1 V1 O13 Li1 -44.7(7)
O8 V1 O13 Li1 141.9(6)
O7 V1 O13 Li1 -130.0(7)
O14 Li1 O13 V1 -114.9(6)
N1 Li1 O13 V1 114.9(7)
O6 Li1 O13 V1 -2.9(11)
V1 O1 C1 C6 77.1(7)
V1 O1 C1 C2 -103.2(6)
O1 C1 C2 C3 -173.2(6)
C6 C1 C2 C3 6.4(9)
O1 C1 C2 C66 9.3(8)
C6 C1 C2 C66 -171.0(6)
C1 C2 C3 C4 -0.1(11)
C66 C2 C3 C4 177.3(7)
C2 C3 C4 C5 -4.2(13)
C2 C3 C4 C7 177.6(8)
C3 C4 C5 C6 2.5(12)
C7 C4 C5 C6 -179.4(8)
O1 C1 C6 C5 171.4(6)
C2 C1 C6 C5 -8.2(9)
O1 C1 C6 C11 -12.1(9)
C2 C1 C6 C11 168.3(6)
C4 C5 C6 C1 3.7(11)
C4 C5 C6 C11 -172.9(7)
C3 C4 C7 C9X 9(2)
C5 C4 C7 C9X -169.5(18)
C3 C4 C7 C9 55.9(14)
C5 C4 C7 C9 -122.2(13)
C3 C4 C7 C10X -122.8(17)
C5 C4 C7 C10X 59.1(17)
C3 C4 C7 C8 -174.3(13)
C5 C4 C7 C8 7.6(16)
C3 C4 C7 C10 -61.1(15)
C5 C4 C7 C10 120.8(13)
C3 C4 C7 C8X 124.4(16)
C5 C4 C7 C8X -53.7(18)
C1 C6 C11 C13 -95.7(8)
C5 C6 C11 C13 80.8(8)
V1 O2 C12 C13 58.6(9)
V1 O2 C12 C17 -122.7(6)
O2 C12 C13 C14 178.6(5)
C17 C12 C13 C14 0.0(9)
O2 C12 C13 C11 0.0(8)
C17 C12 C13 C11 -178.6(6)
C6 C11 C13 C14 -115.9(7)
C6 C11 C13 C12 62.6(8)
C12 C13 C14 C15 1.6(10)
C11 C13 C14 C15 -179.9(7)
C13 C14 C15 C16 -0.6(11)
C13 C14 C15 C18 177.4(8)
C14 C15 C16 C17 -2.1(12)
C18 C15 C16 C17 179.9(8)
C15 C16 C17 C12 3.6(11)
C15 C16 C17 C22 -179.7(8)
O2 C12 C17 C16 178.9(6)
C13 C12 C17 C16 -2.4(10)
O2 C12 C17 C22 2.1(9)
C13 C12 C17 C22 -179.3(6)
C14 C15 C18 C20 131.8(12)
C16 C15 C18 C20 -50.3(15)
C14 C15 C18 C21 12.0(14)
C16 C15 C18 C21 -170.2(9)
C14 C15 C18 C19 -103.0(10)
C16 C15 C18 C19 74.9(12)
C16 C17 C22 C24 50.5(10)
C12 C17 C22 C24 -132.9(7)
V2 O3 C23 C24 -98.3(7)
V2 O3 C23 C28 82.9(7)
O3 C23 C24 C25 177.6(6)
C28 C23 C24 C25 -3.6(10)
O3 C23 C24 C22 -3.0(9)
C28 C23 C24 C22 175.8(6)
C17 C22 C24 C25 4.0(10)
C17 C22 C24 C23 -175.4(6)
C23 C24 C25 C26 -0.3(11)
C22 C24 C25 C26 -179.7(7)
C24 C25 C26 C27 4.4(11)
C24 C25 C26 C29 -179.2(7)
C25 C26 C27 C28 -4.7(12)
C29 C26 C27 C28 178.9(8)
C26 C27 C28 C23 1.0(13)
C26 C27 C28 C33 177.9(8)
O3 C23 C28 C27 -177.8(7)
C24 C23 C28 C27 3.3(11)
O3 C23 C28 C33 5.2(10)
C24 C23 C28 C33 -173.7(7)
C27 C26 C29 C32 -67.5(14)
C25 C26 C29 C32 116.3(13)
C27 C26 C29 C30X 102.5(17)
C25 C26 C29 C30X -73.7(17)
C27 C26 C29 C30 56.9(15)
C25 C26 C29 C30 -119.3(14)
C27 C26 C29 C31 175.1(12)
C25 C26 C29 C31 -1.1(13)
C27 C26 C29 C31X -132.0(15)
C25 C26 C29 C31X 51.8(16)
C27 C26 C29 C32X -18.5(15)
C25 C26 C29 C32X 165.2(13)
C27 C28 C33 C35 83.7(10)
C23 C28 C33 C35 -99.4(9)
V2 O4 C34 C39 -106.7(7)
V2 O4 C34 C35 77.3(9)
C39 C34 C35 C36 -1.9(12)
O4 C34 C35 C36 174.0(7)
C39 C34 C35 C33 176.1(8)
O4 C34 C35 C33 -8.0(12)
C28 C33 C35 C36 -128.3(8)
C28 C33 C35 C34 53.9(11)
C34 C35 C36 C37 -0.5(14)
C33 C35 C36 C37 -178.5(9)
C35 C36 C37 C38 2.8(15)
C35 C36 C37 C40 -174.3(8)
C36 C37 C38 C39 -2.9(14)
C40 C37 C38 C39 174.3(8)
O4 C34 C39 C38 -174.4(6)
C35 C34 C39 C38 1.6(11)
O4 C34 C39 C44 5.8(11)
C35 C34 C39 C44 -178.2(7)
C37 C38 C39 C34 0.8(12)
C37 C38 C39 C44 -179.4(8)
C36 C37 C40 C41X -74.3(19)
C38 C37 C40 C41X 108.7(18)
C36 C37 C40 C42 -122.9(13)
C38 C37 C40 C42 60.1(13)
C36 C37 C40 C43 115.0(13)
C38 C37 C40 C43 -62.0(14)
C36 C37 C40 C43X 96.5(16)
C38 C37 C40 C43X -80.5(17)
C36 C37 C40 C41 -11.0(14)
C38 C37 C40 C41 172.0(9)
C36 C37 C40 C42X -169.1(12)
C38 C37 C40 C42X 13.9(13)
C34 C39 C44 C46 -94.0(8)
C38 C39 C44 C46 86.1(9)
C50 C45 C46 C47 -1.1(11)
O5 C45 C46 C47 179.1(6)
C50 C45 C46 C44 179.8(7)
O5 C45 C46 C44 -0.1(11)
C39 C44 C46 C45 78.2(9)
C39 C44 C46 C47 -100.9(8)
C45 C46 C47 C48 0.9(11)
C44 C46 C47 C48 -179.9(8)
C46 C47 C48 C49 -0.6(12)
C46 C47 C48 C51 178.0(7)
C47 C48 C49 C50 0.4(12)
C51 C48 C49 C50 -178.2(7)
C46 C45 C50 C49 0.9(10)
O5 C45 C50 C49 -179.2(6)
C46 C45 C50 C55 177.5(6)
O5 C45 C50 C55 -2.7(9)
C48 C49 C50 C45 -0.6(11)
C48 C49 C50 C55 -177.1(7)
C47 C48 C51 C53 120.1(12)
C49 C48 C51 C53 -61.3(13)
C47 C48 C51 C54 -110.3(12)
C49 C48 C51 C54 68.3(13)
C47 C48 C51 C52 3.3(12)
C49 C48 C51 C52 -178.1(8)
C45 C50 C55 C57 92.6(7)
C49 C50 C55 C57 -91.1(8)
Li1 O6 C56 C61 -54.8(10)
Li1 O6 C56 C57 128.3(8)
C61 C56 C57 C58 4.9(12)
O6 C56 C57 C58 -178.3(7)
C61 C56 C57 C55 -170.3(8)
O6 C56 C57 C55 6.5(12)
C50 C55 C57 C58 92.7(9)
C50 C55 C57 C56 -92.1(9)
C56 C57 C58 C59 -1.2(14)
C55 C57 C58 C59 174.2(8)
C57 C58 C59 C60 -1.7(14)
C57 C58 C59 C62 178.5(9)
C58 C59 C60 C61 1.1(14)
C62 C59 C60 C61 -179.1(9)
O6 C56 C61 C60 177.7(7)
C57 C56 C61 C60 -5.3(12)
O6 C56 C61 C66 -10.9(11)
C57 C56 C61 C66 166.1(7)
C59 C60 C61 C56 2.4(13)
C59 C60 C61 C66 -169.3(8)
C58 C59 C62 C64 45.2(15)
C60 C59 C62 C64 -134.6(11)
C58 C59 C62 C65 172.0(11)
C60 C59 C62 C65 -7.8(16)
C58 C59 C62 C63 -71.8(11)
C60 C59 C62 C63 108.4(11)
C3 C2 C66 C61 -26.2(9)
C1 C2 C66 C61 151.0(6)
C56 C61 C66 C2 -80.8(9)
C60 C61 C66 C2 90.6(8)
V1 O7 C67 C68 -104.3(7)
V1 O7 C67 C72 77.9(7)
O7 C67 C68 C69 -177.1(6)
C72 C67 C68 C69 0.8(10)
O7 C67 C68 C132 -0.1(9)
C72 C67 C68 C132 177.8(6)
C67 C68 C69 C70 0.2(10)
C132 C68 C69 C70 -176.9(6)
C68 C69 C70 C71 -1.0(10)
C68 C69 C70 C73 -179.6(7)
C69 C70 C71 C72 0.8(10)
C73 C70 C71 C72 179.4(7)
C70 C71 C72 C67 0.2(10)
C70 C71 C72 C77 -177.8(6)
O7 C67 C72 C71 176.9(6)
C68 C67 C72 C71 -1.0(10)
O7 C67 C72 C77 -5.1(10)
C68 C67 C72 C77 177.0(6)
C71 C70 C73 C75 167.4(7)
C69 C70 C73 C75 -13.9(10)
C71 C70 C73 C76 47.8(10)
C69 C70 C73 C76 -133.6(8)
C71 C70 C73 C74 -71.1(9)
C69 C70 C73 C74 107.5(9)
C71 C72 C77 C79 -130.7(6)
C67 C72 C77 C79 51.4(8)
V1 O8 C78 C83 -97.3(6)
V1 O8 C78 C79 85.1(6)
O8 C78 C79 C80 -179.8(5)
C83 C78 C79 C80 2.6(9)
O8 C78 C79 C77 0.5(9)
C83 C78 C79 C77 -177.0(6)
C72 C77 C79 C80 83.2(7)
C72 C77 C79 C78 -97.1(7)
C78 C79 C80 C81 -1.1(10)
C77 C79 C80 C81 178.6(6)
C79 C80 C81 C82 -0.3(10)
C79 C80 C81 C84 179.1(6)
C80 C81 C82 C83 0.2(10)
C84 C81 C82 C83 -179.2(6)
O8 C78 C83 C82 179.7(5)
C79 C78 C83 C82 -2.8(9)
O8 C78 C83 C88 2.2(8)
C79 C78 C83 C88 179.7(6)
C81 C82 C83 C78 1.4(9)
C81 C82 C83 C88 178.6(6)
C80 C81 C84 C86 -68.6(9)
C82 C81 C84 C86 110.8(8)
C80 C81 C84 C85 168.6(8)
C82 C81 C84 C85 -12.0(10)
C80 C81 C84 C87 51.3(9)
C82 C81 C84 C87 -129.3(8)
C78 C83 C88 C90 -172.1(6)
C82 C83 C88 C90 10.6(10)
V2 O9 C89 C94 58.4(9)
V2 O9 C89 C90 -122.0(6)
O9 C89 C90 C91 178.1(6)
C94 C89 C90 C91 -2.3(10)
O9 C89 C90 C88 2.0(9)
C94 C89 C90 C88 -178.4(6)
C83 C88 C90 C91 49.5(10)
C83 C88 C90 C89 -134.6(6)
C89 C90 C91 C92 3.5(11)
C88 C90 C91 C92 179.4(7)
C90 C91 C92 C93 -2.4(11)
C90 C91 C92 C95 179.0(7)
C91 C92 C93 C94 -0.1(10)
C95 C92 C93 C94 178.6(6)
O9 C89 C94 C93 179.6(6)
C90 C89 C94 C93 0.0(9)
O9 C89 C94 C99 0.9(9)
C90 C89 C94 C99 -178.7(6)
C92 C93 C94 C89 1.2(10)
C92 C93 C94 C99 179.9(6)
C91 C92 C95 C97 -174.0(7)
C93 C92 C95 C97 7.4(10)
C91 C92 C95 C96 65.8(8)
C93 C92 C95 C96 -112.8(8)
C91 C92 C95 C98 -54.2(9)
C93 C92 C95 C98 127.2(7)
C89 C94 C99 C101 61.3(8)
C93 C94 C99 C101 -117.4(6)
V2 O10 C100 C105 -108.1(5)
V2 O10 C100 C101 75.2(6)
O10 C100 C101 C102 167.9(5)
C105 C100 C101 C102 -8.9(8)
O10 C100 C101 C99 -14.4(8)
C105 C100 C101 C99 168.8(5)
C94 C99 C101 C102 86.4(7)
C94 C99 C101 C100 -91.2(6)
C100 C101 C102 C103 1.6(8)
C99 C101 C102 C103 -176.2(5)
C101 C102 C103 C104 4.9(8)
C101 C102 C103 C106 -173.9(5)
C102 C103 C104 C105 -4.4(8)
C106 C103 C104 C105 174.4(5)
C103 C104 C105 C100 -2.6(8)
C103 C104 C105 C110 177.7(5)
O10 C100 C105 C104 -167.4(5)
C101 C100 C105 C104 9.4(8)
O10 C100 C105 C110 12.3(7)
C101 C100 C105 C110 -171.0(5)
C102 C103 C106 C108 -50.6(9)
C104 C103 C106 C108 130.6(8)
C102 C103 C106 C10A 121.9(12)
C104 C103 C106 C10A -56.9(13)
C102 C103 C106 C107 70.2(8)
C104 C103 C106 C107 -108.6(8)
C102 C103 C106 C109 -172.8(7)
C104 C103 C106 C109 8.4(9)
C102 C103 C106 C10C -113.8(12)
C104 C103 C106 C10C 67.5(12)
C102 C103 C106 C10B 3.8(11)
C104 C103 C106 C10B -175.0(10)
C104 C105 C110 C112 -32.9(7)
C100 C105 C110 C112 147.4(5)
O11 C111 C112 C113 177.3(5)
C116 C111 C112 C113 -4.4(9)
O11 C111 C112 C110 -5.5(8)
C116 C111 C112 C110 172.8(5)
C105 C110 C112 C113 100.2(6)
C105 C110 C112 C111 -76.9(7)
C111 C112 C113 C114 2.6(9)
C110 C112 C113 C114 -174.6(6)
C112 C113 C114 C115 0.1(10)
C112 C113 C114 C117 -179.6(6)
C113 C114 C115 C116 -1.1(9)
C117 C114 C115 C116 178.6(6)
O11 C111 C116 C115 -178.3(5)
C112 C111 C116 C115 3.5(9)
O11 C111 C116 C121 1.5(9)
C112 C111 C116 C121 -176.7(5)
C114 C115 C116 C111 -0.7(9)
C114 C115 C116 C121 179.5(6)
C113 C114 C117 C120 -59.6(10)
C115 C114 C117 C120 120.7(9)
C113 C114 C117 C118 58.1(10)
C115 C114 C117 C118 -121.6(8)
C113 C114 C117 C119 179.0(7)
C115 C114 C117 C119 -0.7(11)
C111 C116 C121 C123 -94.6(7)
C115 C116 C121 C123 85.2(7)
O12 C122 C123 C124 -177.5(5)
C127 C122 C123 C124 3.2(8)
O12 C122 C123 C121 2.0(8)
C127 C122 C123 C121 -177.3(5)
C116 C121 C123 C122 87.1(7)
C116 C121 C123 C124 -93.4(7)
C122 C123 C124 C125 -2.4(8)
C121 C123 C124 C125 178.1(5)
C123 C124 C125 C126 0.1(8)
C123 C124 C125 C128 177.7(6)
C124 C125 C126 C127 1.6(9)
C128 C125 C126 C127 -176.0(6)
C125 C126 C127 C122 -0.9(8)
C125 C126 C127 C132 175.9(5)
O12 C122 C127 C126 179.1(5)
C123 C122 C127 C126 -1.6(8)
O12 C122 C127 C132 2.4(8)
C123 C122 C127 C132 -178.4(5)
C126 C125 C128 C130 -7.9(10)
C124 C125 C128 C130 174.6(6)
C126 C125 C128 C131 111.7(10)
C124 C125 C128 C131 -65.8(11)
C126 C125 C128 C129 -127.6(8)
C124 C125 C128 C129 54.9(9)
C126 C127 C132 C68 -96.1(6)
C122 C127 C132 C68 80.5(7)
C67 C68 C132 C127 -95.5(7)
C69 C68 C132 C127 81.5(7)
N3 Li2 N2 C135 -118(3)
N5 Li2 N2 C135 115(3)
N4 Li2 N2 C135 -11(3)
N2 Li2 N3 C137 119(4)
N5 Li2 N3 C137 -114(4)
N4 Li2 N3 C137 16(4)
N2 Li2 N4 C139 -99(3)
N3 Li2 N4 C139 21(3)
N5 Li2 N4 C139 143(2)
N2 Li2 N5 C141 -29(4)
N3 Li2 N5 C141 -161(3)
N4 Li2 N5 C141 81(3)
